data_4316092
loop_
_publ_author_name
'Biao Zhou'
'Hiroyuki Yajima'
'Akiko Kobayashi'
'Yoshinori Okano'
'Hisashi Tanaka'
'Tetsuya Kumashiro'
'Eiji Nishibori'
'Hiroshi Sawa'
'Hayao Kobayashi'

_publ_contact_author_address
;Department of Chemistry
College of Humanities and Sciences
Nihon University
Sakurajosui 3-25-40
Setagaya-Ku, Tokyo 156-8550, JAPAN
;
_publ_contact_author_email akoba@chs.nihon-u.ac.jp
_publ_contact_author_fax +81-3-5317-9433
_publ_contact_author_name 'Akiko Kobayashi'
_publ_contact_author_phone +81-3-5317-9680
_publ_section_title
;
 Single-Component Molecular Conductor [Cu(tmdt)2] Containing an
 Antiferromagnetic Heisenberg Chain
;
_journal_name_full 'Inorganic Chemistry'
_journal_page_first 6740
_journal_page_last 6747
_journal_paper_doi 10.1021/ic100845f
_journal_volume 49
_journal_year 2010
_chemical_formula_moiety 'C50 H84 Cu N2 S12 '
_chemical_formula_sum 'C50 H84 Cu N2 S12'
_chemical_formula_weight 1161.49
_space_group_IT_number 14
_symmetry_cell_setting monoclinic
_symmetry_Int_Tables_number 14
_symmetry_space_group_name_Hall '-P 2ybc'
_symmetry_space_group_name_H-M 'P 1 21/c 1'
_audit_creation_date 2009-12-15
_audit_creation_method 'by CrystalStructure 3.8'
_cell_angle_alpha 90.0000
_cell_angle_beta 104.265(5)
_cell_angle_gamma 90.0000
_cell_formula_units_Z 4
_cell_length_a 15.620(5)
_cell_length_b 19.867(7)
_cell_length_c 20.005(7)
_cell_measurement_reflns_used 11463
_cell_measurement_temperature 293.1
_cell_measurement_theta_max 27.5
_cell_measurement_theta_min 3.0
_cell_volume 6017(4)
_computing_cell_refinement CrystalClear
_computing_data_collection CrystalClear
_computing_data_reduction CrystalStructure
_computing_publication_material 'CrystalStructure 3.8'
_computing_structure_refinement CRYSTALS
_computing_structure_solution SIR92
_diffrn_detector_area_resol_mean 7.31
_diffrn_measured_fraction_theta_full 0.990
_diffrn_measured_fraction_theta_max 0.990
_diffrn_measurement_device_type 'Rigaku Mercury'
_diffrn_measurement_method \w
_diffrn_radiation_type 'Mo K\a'
_diffrn_radiation_wavelength 0.71070
_diffrn_reflns_av_R_equivalents 0.089
_diffrn_reflns_limit_h_max 20
_diffrn_reflns_limit_h_min -20
_diffrn_reflns_limit_k_max 25
_diffrn_reflns_limit_k_min -25
_diffrn_reflns_limit_l_max 25
_diffrn_reflns_limit_l_min -25
_diffrn_reflns_number 64344
_diffrn_reflns_theta_full 27.51
_diffrn_reflns_theta_max 27.51
_exptl_absorpt_coefficient_mu 0.813
_exptl_absorpt_correction_T_max 0.850
_exptl_absorpt_correction_T_min 0.739
_exptl_absorpt_correction_type multi-scan
_exptl_absorpt_process_details 'Jacobson, R. (1998) Private communication'
_exptl_crystal_colour colorless
_exptl_crystal_density_diffrn 1.282
_exptl_crystal_density_method 'not measured'
_exptl_crystal_description prism
_exptl_crystal_F_000 2476.00
_exptl_crystal_size_max 0.20
_exptl_crystal_size_mid 0.20
_exptl_crystal_size_min 0.20
_refine_diff_density_max 3.50
_refine_diff_density_min -2.15
_refine_ls_extinction_coef -45(3)
_refine_ls_extinction_method 'Larson (1970) Crystallographic Computing eq. 22'
_refine_ls_goodness_of_fit_ref 1.138
_refine_ls_hydrogen_treatment refall
_refine_ls_number_parameters 671
_refine_ls_number_reflns 29334
_refine_ls_R_factor_gt 0.0696
_refine_ls_shift/su_max 0.0233
_refine_ls_structure_factor_coef Fsqd
_refine_ls_weighting_details
;
    Chebychev polynomial with 3 parameters (Carruthers & Watkin, 1979)
    3454.1800    4778.4000    1474.4900
;
_refine_ls_weighting_scheme calc
_refine_ls_wR_factor_ref 0.0875
_reflns_number_gt 28720
_reflns_number_total 13681
_reflns_threshold_expression F^2^>2.0\s(F^2^)
_cod_data_source_file ic100845f_si_002.cif
_cod_data_source_block '__091215-Cu-tmdt-rt-2'
_cod_original_cell_volume 6017(3)
_cod_original_formula_sum 'C50 H84 Cu N2 S12 '
_cod_database_code 4316092

loop_
_symmetry_equiv_pos_site_id
_symmetry_equiv_pos_as_xyz
1 +X,+Y,+Z
2 -X,1/2+Y,1/2-Z
3 -X,-Y,-Z
4 +X,1/2-Y,1/2+Z

loop_
_atom_site_label
_atom_site_type_symbol
_atom_site_fract_x
_atom_site_fract_y
_atom_site_fract_z
_atom_site_U_iso_or_equiv
_atom_site_adp_type
_atom_site_occupancy
_atom_site_symmetry_multiplicity
_atom_site_calc_flag
_atom_site_refinement_flags
_atom_site_disorder_assembly
_atom_site_disorder_group
Cu(1) Cu 0.26765(3) 0.01122(2) 0.54011(2) 0.04176(11) Uani 1.00 1 d . . .
S(1) S 0.24850(6) 0.08913(4) 0.45315(5) 0.0462(2) Uani 1.00 1 d . . .
S(2) S 0.18909(6) -0.06867(5) 0.46821(4) 0.0504(2) Uani 1.00 1 d . . .
S(3) S 0.18338(6) 0.06966(5) 0.29908(4) 0.0479(2) Uani 1.00 1 d . . .
S(4) S 0.13624(6) -0.07282(5) 0.31302(5) 0.0532(3) Uani 1.00 1 d . . .
S(5) S 0.14093(6) 0.05172(5) 0.13209(5) 0.0596(3) Uani 1.00 1 d . . .
S(6) S 0.09767(7) -0.09253(5) 0.14790(5) 0.0670(3) Uani 1.00 1 d . . .
S(7) S 0.29887(6) 0.08984(4) 0.62561(4) 0.0470(2) Uani 1.00 1 d . . .
S(8) S 0.33366(6) -0.07249(4) 0.61283(4) 0.0437(2) Uani 1.00 1 d . . .
S(9) S 0.36824(6) 0.07297(4) 0.77893(4) 0.0505(2) Uani 1.00 1 d . . .
S(10) S 0.39498(6) -0.07324(4) 0.76826(4) 0.0522(2) Uani 1.00 1 d . . .
S(11) S 0.37201(6) 0.05390(4) 0.94359(4) 0.0490(2) Uani 1.00 1 d . . .
S(12) S 0.39734(7) -0.09332(5) 0.92745(5) 0.0554(2) Uani 1.00 1 d . . .
N(1) N 0.47284(16) -0.18536(12) 0.48011(13) 0.0414(8) Uani 1.00 1 d . . .
N(2) N 0.05508(19) -0.16935(17) 0.61297(16) 0.0673(11) Uani 1.00 1 d . . .
C(1) C 0.20155(19) 0.03636(15) 0.38404(16) 0.0360(9) Uani 1.00 1 d . . .
C(2) C 0.17714(19) -0.02638(17) 0.38989(15) 0.0413(10) Uani 1.00 1 d . . .
C(3) C 0.14719(19) -0.00721(16) 0.25688(16) 0.0411(10) Uani 1.00 1 d . . .
C(4) C 0.13114(19) -0.01446(16) 0.18919(15) 0.0424(10) Uani 1.00 1 d . . .
C(5) C 0.1280(2) -0.0019(2) 0.06044(16) 0.0543(11) Uani 1.00 1 d . . .
C(6) C 0.1094(2) -0.06534(19) 0.06789(17) 0.0585(12) Uani 1.00 1 d . . .
C(7) C 0.1301(2) 0.0162(2) -0.01266(16) 0.0753(14) Uani 1.00 1 d . . .
C(8) C 0.1209(2) -0.0548(2) -0.0460(2) 0.0934(17) Uani 1.00 1 d . . .
C(9) C 0.0948(2) -0.1057(2) 0.00259(19) 0.0830(16) Uani 1.00 1 d . . .
C(10) C 0.34162(19) 0.03744(15) 0.69540(15) 0.0362(9) Uani 1.00 1 d . . .
C(11) C 0.35541(19) -0.02879(15) 0.69029(15) 0.0358(9) Uani 1.00 1 d . . .
C(12) C 0.38332(19) -0.00516(15) 0.82221(15) 0.0409(9) Uani 1.00 1 d . . .
C(13) C 0.38373(19) -0.01325(15) 0.88830(15) 0.0406(9) Uani 1.00 1 d . . .
C(14) C 0.37650(19) 0.00131(17) 1.01463(15) 0.0418(10) Uani 1.00 1 d . . .
C(15) C 0.3870(2) -0.06353(16) 1.00705(15) 0.0433(10) Uani 1.00 1 d . . .
C(16) C 0.3741(2) 0.02055(16) 1.08660(15) 0.0513(11) Uani 1.00 1 d . . .
C(17) C 0.3745(2) -0.04925(17) 1.12184(17) 0.0617(12) Uani 1.00 1 d . . .
C(18) C 0.3938(2) -0.10300(17) 1.07205(15) 0.0616(12) Uani 1.00 1 d . . .
C(19) C 0.52048(19) -0.24654(14) 0.46169(16) 0.0432(10) Uani 1.00 1 d . . .
C(20) C 0.6165(2) -0.23569(15) 0.46157(17) 0.0542(11) Uani 1.00 1 d . . .
C(21) C 0.6588(2) -0.29845(17) 0.44383(19) 0.0650(13) Uani 1.00 1 d . . .
C(22) C 0.7533(2) -0.28821(18) 0.4390(2) 0.0886(17) Uani 1.00 1 d . . .
C(23) C 0.5194(2) -0.15838(16) 0.55074(16) 0.0498(11) Uani 1.00 1 d . . .
C(24) C 0.5351(2) -0.20777(17) 0.61030(16) 0.0598(12) Uani 1.00 1 d . . .
C(25) C 0.5813(2) -0.17218(19) 0.67623(19) 0.0798(15) Uani 1.00 1 d . . .
C(26) C 0.6016(3) -0.2165(2) 0.7381(2) 0.123(2) Uani 1.00 1 d . . .
C(27) C 0.47263(19) -0.13049(14) 0.42629(16) 0.0424(10) Uani 1.00 1 d . . .
C(28) C 0.4191(2) -0.06864(15) 0.43212(16) 0.0479(10) Uani 1.00 1 d . . .
C(29) C 0.4310(2) -0.01470(15) 0.38104(16) 0.0511(10) Uani 1.00 1 d . . .
C(30) C 0.4032(2) -0.03484(17) 0.30646(17) 0.0769(14) Uani 1.00 1 d . . .
C(31) C 0.37935(19) -0.20620(15) 0.48201(16) 0.0458(10) Uani 1.00 1 d . . .
C(32) C 0.3179(2) -0.22598(15) 0.41370(15) 0.0462(10) Uani 1.00 1 d . . .
C(33) C 0.2336(2) -0.25603(16) 0.42616(16) 0.0548(11) Uani 1.00 1 d . . .
C(34) C 0.1694(2) -0.27807(19) 0.36060(19) 0.0826(15) Uani 1.00 1 d . . .
C(35) C 0.1429(2) -0.19487(16) 0.60670(17) 0.0521(11) Uani 1.00 1 d . . .
C(36) C 0.2053(2) -0.21903(17) 0.67295(17) 0.0565(12) Uani 1.00 1 d . . .
C(37) C 0.2819(2) -0.25654(18) 0.65710(18) 0.0664(13) Uani 1.00 1 d . . .
C(38) C 0.3466(2) -0.2829(2) 0.72096(19) 0.0914(17) Uani 1.00 1 d . . .
C(39) C 0.0060(2) -0.1391(2) 0.5445(2) 0.0759(15) Uani 1.00 1 d . . .
C(40) C -0.0105(2) -0.1858(2) 0.4831(2) 0.0833(16) Uani 1.00 1 d . . .
C(41) C -0.0585(2) -0.1490(2) 0.4192(2) 0.109(2) Uani 1.00 1 d . . .
C(42) C -0.0763(3) -0.1918(2) 0.3553(2) 0.135(2) Uani 1.00 1 d . . .
C(43) C 0.0014(3) -0.2352(2) 0.6298(2) 0.0963(18) Uani 1.00 1 d . . .
C(44) C -0.0839(2) -0.2303(2) 0.6348(2) 0.1000(19) Uani 1.00 1 d . . .
C(45) C -0.1234(3) -0.2943(2) 0.6517(2) 0.119(2) Uani 1.00 1 d . . .
C(46) C -0.2123(3) -0.2906(2) 0.6567(2) 0.177(3) Uani 1.00 1 d . . .
C(47) C 0.0559(3) -0.1238(2) 0.6685(2) 0.130(2) Uani 1.00 1 d . . .
C(48) C 0.1102(3) -0.0609(2) 0.6635(2) 0.120(2) Uani 1.00 1 d . . .
C(49) C 0.1050(4) 0.0045(4) 0.7107(4) 0.220(4) Uani 1.00 1 d . . .
C(50) C 0.1211(3) -0.0137(3) 0.7760(2) 0.182(3) Uani 1.00 1 d . . .
H(1) H 0.1858 0.0369 -0.0143 0.091 Uiso 1.00 1 c R . .
H(2) H 0.0819 0.0458 -0.0342 0.091 Uiso 1.00 1 c R . .
H(3) H 0.0750 -0.0534 -0.0887 0.113 Uiso 1.00 1 c R . .
H(4) H 0.1757 -0.0678 -0.0569 0.113 Uiso 1.00 1 c R . .
H(5) H 0.0342 -0.1208 -0.0139 0.099 Uiso 1.00 1 c R . .
H(6) H 0.1340 -0.1443 0.0088 0.099 Uiso 1.00 1 c R . .
H(7) H 0.3211 0.0457 1.0872 0.062 Uiso 1.00 1 c R . .
H(8) H 0.4254 0.0470 1.1087 0.062 Uiso 1.00 1 c R . .
H(9) H 0.3176 -0.0578 1.1316 0.075 Uiso 1.00 1 c R . .
H(10) H 0.4195 -0.0501 1.1650 0.075 Uiso 1.00 1 c R . .
H(11) H 0.4526 -0.1216 1.0888 0.075 Uiso 1.00 1 c R . .
H(12) H 0.3508 -0.1392 1.0653 0.075 Uiso 1.00 1 c R . .
H(13) H 0.4891 -0.2617 0.4162 0.054 Uiso 1.00 1 c R . .
H(14) H 0.5171 -0.2823 0.4939 0.053 Uiso 1.00 1 c R . .
H(15) H 0.6205 -0.2009 0.4284 0.066 Uiso 1.00 1 c R . .
H(16) H 0.6484 -0.2200 0.5068 0.066 Uiso 1.00 1 c R . .
H(17) H 0.6235 -0.3163 0.4007 0.080 Uiso 1.00 1 c R . .
H(18) H 0.6592 -0.3318 0.4794 0.080 Uiso 1.00 1 c R . .
H(19) H 0.7524 -0.2771 0.3922 0.111 Uiso 1.00 1 c R . .
H(20) H 0.7863 -0.3289 0.4519 0.111 Uiso 1.00 1 c R . .
H(21) H 0.7805 -0.2523 0.4689 0.111 Uiso 1.00 1 c R . .
H(22) H 0.4843 -0.1215 0.5614 0.060 Uiso 1.00 1 c R . .
H(23) H 0.5759 -0.1398 0.5480 0.059 Uiso 1.00 1 c R . .
H(24) H 0.4795 -0.2266 0.6147 0.071 Uiso 1.00 1 c R . .
H(25) H 0.5723 -0.2443 0.6019 0.071 Uiso 1.00 1 c R . .
H(26) H 0.6356 -0.1522 0.6703 0.092 Uiso 1.00 1 c R . .
H(27) H 0.5433 -0.1360 0.6840 0.092 Uiso 1.00 1 c R . .
H(28) H 0.5528 -0.2165 0.7594 0.144 Uiso 1.00 1 c R . .
H(29) H 0.6535 -0.2001 0.7703 0.144 Uiso 1.00 1 c R . .
H(30) H 0.6118 -0.2615 0.7244 0.144 Uiso 1.00 1 c R . .
H(31) H 0.4504 -0.1499 0.3808 0.053 Uiso 1.00 1 c R . .
H(32) H 0.5332 -0.1167 0.4300 0.053 Uiso 1.00 1 c R . .
H(33) H 0.4369 -0.0508 0.4786 0.060 Uiso 1.00 1 c R . .
H(34) H 0.3571 -0.0807 0.4229 0.060 Uiso 1.00 1 c R . .
H(35) H 0.3982 0.0251 0.3877 0.063 Uiso 1.00 1 c R . .
H(36) H 0.4930 -0.0026 0.3914 0.063 Uiso 1.00 1 c R . .
H(37) H 0.4519 -0.0554 0.2928 0.092 Uiso 1.00 1 c R . .
H(38) H 0.3839 0.0041 0.2784 0.093 Uiso 1.00 1 c R . .
H(39) H 0.3555 -0.0665 0.3006 0.092 Uiso 1.00 1 c R . .
H(40) H 0.3832 -0.2436 0.5138 0.057 Uiso 1.00 1 c R . .
H(41) H 0.3527 -0.1688 0.5006 0.057 Uiso 1.00 1 c R . .
H(42) H 0.3468 -0.2588 0.3909 0.056 Uiso 1.00 1 c R . .
H(43) H 0.3038 -0.1869 0.3840 0.056 Uiso 1.00 1 c R . .
H(44) H 0.2486 -0.2944 0.4568 0.067 Uiso 1.00 1 c R . .
H(45) H 0.2052 -0.2228 0.4489 0.067 Uiso 1.00 1 c R . .
H(46) H 0.1311 -0.2413 0.3419 0.096 Uiso 1.00 1 c R . .
H(47) H 0.1348 -0.3151 0.3703 0.095 Uiso 1.00 1 c R . .
H(48) H 0.2015 -0.2920 0.3278 0.096 Uiso 1.00 1 c R . .
H(49) H 0.1719 -0.1587 0.5883 0.065 Uiso 1.00 1 c R . .
H(50) H 0.1333 -0.2312 0.5733 0.065 Uiso 1.00 1 c R . .
H(51) H 0.2274 -0.1811 0.7028 0.068 Uiso 1.00 1 c R . .
H(52) H 0.1738 -0.2487 0.6971 0.068 Uiso 1.00 1 c R . .
H(53) H 0.2594 -0.2941 0.6269 0.083 Uiso 1.00 1 c R . .
H(54) H 0.3129 -0.2267 0.6326 0.082 Uiso 1.00 1 c R . .
H(55) H 0.3911 -0.2495 0.7378 0.109 Uiso 1.00 1 c R . .
H(56) H 0.3740 -0.3232 0.7099 0.109 Uiso 1.00 1 c R . .
H(57) H 0.3157 -0.2925 0.7558 0.109 Uiso 1.00 1 c R . .
H(58) H -0.0506 -0.1226 0.5495 0.090 Uiso 1.00 1 c R . .
H(59) H 0.0394 -0.1005 0.5353 0.090 Uiso 1.00 1 c R . .
H(60) H 0.0454 -0.2023 0.4768 0.098 Uiso 1.00 1 c R . .
H(61) H -0.0453 -0.2242 0.4907 0.099 Uiso 1.00 1 c R . .
H(62) H -0.0240 -0.1101 0.4125 0.127 Uiso 1.00 1 c R . .
H(63) H -0.1145 -0.1328 0.4257 0.127 Uiso 1.00 1 c R . .
H(64) H -0.0270 -0.1888 0.3348 0.161 Uiso 1.00 1 c R . .
H(65) H -0.1288 -0.1769 0.3229 0.161 Uiso 1.00 1 c R . .
H(66) H -0.0837 -0.2377 0.3679 0.161 Uiso 1.00 1 c R . .
H(67) H 0.0021 -0.2681 0.5941 0.118 Uiso 1.00 1 c R . .
H(68) H 0.0353 -0.2540 0.6729 0.118 Uiso 1.00 1 c R . .
H(69) H -0.1192 -0.2130 0.5914 0.117 Uiso 1.00 1 c R . .
H(70) H -0.0858 -0.1974 0.6702 0.117 Uiso 1.00 1 c R . .
H(71) H -0.1207 -0.3268 0.6161 0.152 Uiso 1.00 1 c R . .
H(72) H -0.0870 -0.3115 0.6948 0.152 Uiso 1.00 1 c R . .
H(73) H -0.2127 -0.2817 0.7038 0.209 Uiso 1.00 1 c R . .
H(74) H -0.2411 -0.3327 0.6425 0.209 Uiso 1.00 1 c R . .
H(75) H -0.2430 -0.2552 0.6278 0.209 Uiso 1.00 1 c R . .
H(76) H 0.0803 -0.1463 0.7120 0.154 Uiso 1.00 1 c R . .
H(77) H -0.0041 -0.1102 0.6675 0.154 Uiso 1.00 1 c R . .
H(78) H 0.0940 -0.0461 0.6159 0.144 Uiso 1.00 1 c R . .
H(79) H 0.1715 -0.0749 0.6734 0.144 Uiso 1.00 1 c R . .
H(80) H 0.1480 0.0377 0.7048 0.294 Uiso 1.00 1 c R . .
H(81) H 0.0467 0.0245 0.6962 0.294 Uiso 1.00 1 c R . .
H(82) H 0.0664 -0.0249 0.7871 0.221 Uiso 1.00 1 c R . .
H(83) H 0.1483 0.0235 0.8041 0.221 Uiso 1.00 1 c R . .
H(84) H 0.1599 -0.0518 0.7847 0.221 Uiso 1.00 1 c R . .

loop_
_atom_site_aniso_label
_atom_site_aniso_U_11
_atom_site_aniso_U_22
_atom_site_aniso_U_33
_atom_site_aniso_U_12
_atom_site_aniso_U_13
_atom_site_aniso_U_23
Cu(1) 0.0460(2) 0.0471(2) 0.0326(2) -0.0009(2) 0.01056(17) 0.0025(2)
S(1) 0.0607(6) 0.0416(5) 0.0346(4) -0.0044(4) 0.0088(4) 0.0002(4)
S(2) 0.0596(5) 0.0512(5) 0.0390(5) -0.0138(4) 0.0092(4) 0.0081(4)
S(3) 0.0655(6) 0.0427(5) 0.0338(5) -0.0042(4) 0.0091(4) 0.0013(4)
S(4) 0.0698(6) 0.0447(6) 0.0406(5) -0.0123(5) 0.0050(4) 0.0011(4)
S(5) 0.0797(7) 0.0583(6) 0.0419(5) -0.0065(5) 0.0172(5) 0.0049(4)
S(6) 0.0974(8) 0.0549(6) 0.0454(6) -0.0099(5) 0.0114(5) -0.0087(5)
S(7) 0.0657(6) 0.0393(5) 0.0354(5) 0.0067(4) 0.0112(4) 0.0068(4)
S(8) 0.0575(5) 0.0404(5) 0.0330(4) 0.0036(4) 0.0107(4) -0.0020(4)
S(9) 0.0823(6) 0.0356(5) 0.0320(4) 0.0056(4) 0.0113(4) -0.0007(4)
S(10) 0.0840(7) 0.0387(5) 0.0310(5) 0.0152(5) 0.0085(4) 0.0017(4)
S(11) 0.0754(6) 0.0384(5) 0.0346(5) 0.0062(4) 0.0163(4) 0.0013(4)
S(12) 0.0903(7) 0.0366(5) 0.0401(5) 0.0034(5) 0.0180(5) 0.0040(4)
N(1) 0.0544(18) 0.0287(15) 0.0444(16) -0.0064(13) 0.0182(14) -0.0063(12)
N(2) 0.057(2) 0.094(2) 0.053(2) 0.0119(19) 0.0181(17) 0.0047(19)
C(1) 0.0332(19) 0.040(2) 0.0340(18) -0.0016(15) 0.0074(15) 0.0035(16)
C(2) 0.038(2) 0.054(2) 0.0288(18) -0.0012(17) 0.0039(15) -0.0010(16)
C(3) 0.0407(19) 0.038(2) 0.044(2) -0.0030(16) 0.0097(16) 0.0045(17)
C(4) 0.047(2) 0.041(2) 0.039(2) 0.0006(16) 0.0093(16) -0.0049(16)
C(5) 0.049(2) 0.078(2) 0.034(2) 0.008(2) 0.0071(16) -0.007(2)
C(6) 0.059(2) 0.070(2) 0.042(2) 0.009(2) 0.0041(18) -0.015(2)
C(7) 0.066(2) 0.125(3) 0.037(2) 0.009(2) 0.0160(19) 0.009(2)
C(8) 0.088(3) 0.140(4) 0.053(2) 0.010(3) 0.020(2) -0.038(2)
C(9) 0.090(3) 0.109(3) 0.050(2) 0.014(2) 0.017(2) -0.021(2)
C(10) 0.0386(19) 0.038(2) 0.0331(18) 0.0009(15) 0.0112(15) -0.0014(15)
C(11) 0.0383(19) 0.041(2) 0.0300(18) 0.0046(15) 0.0124(15) 0.0014(15)
C(12) 0.052(2) 0.0333(19) 0.0369(18) 0.0055(16) 0.0107(16) 0.0001(15)
C(13) 0.047(2) 0.0355(19) 0.0384(19) 0.0013(16) 0.0092(16) 0.0024(16)
C(14) 0.0449(19) 0.050(2) 0.0313(17) 0.0021(17) 0.0109(15) 0.0015(16)
C(15) 0.056(2) 0.041(2) 0.0340(18) 0.0001(17) 0.0131(16) 0.0031(15)
C(16) 0.054(2) 0.059(2) 0.042(2) -0.0004(18) 0.0143(17) 0.0022(18)
C(17) 0.079(2) 0.070(2) 0.039(2) -0.002(2) 0.0188(19) 0.0098(19)
C(18) 0.091(3) 0.057(2) 0.039(2) -0.003(2) 0.022(2) 0.0131(18)
C(19) 0.052(2) 0.0330(19) 0.050(2) -0.0066(16) 0.0212(18) -0.0051(15)
C(20) 0.064(2) 0.032(2) 0.068(2) 0.0020(17) 0.020(2) -0.0083(17)
C(21) 0.083(2) 0.042(2) 0.074(2) 0.004(2) 0.028(2) -0.0015(19)
C(22) 0.085(3) 0.073(3) 0.118(4) 0.016(2) 0.045(2) -0.008(2)
C(23) 0.051(2) 0.048(2) 0.050(2) -0.0131(17) 0.0119(17) -0.0168(18)
C(24) 0.073(2) 0.059(2) 0.045(2) -0.011(2) 0.0114(19) -0.0047(19)
C(25) 0.095(3) 0.081(3) 0.055(2) -0.007(2) 0.002(2) -0.006(2)
C(26) 0.146(4) 0.153(5) 0.061(3) -0.013(3) 0.005(3) 0.012(3)
C(27) 0.051(2) 0.0333(19) 0.049(2) -0.0032(15) 0.0229(18) -0.0018(15)
C(28) 0.056(2) 0.041(2) 0.054(2) -0.0062(17) 0.0254(18) -0.0064(17)
C(29) 0.063(2) 0.036(2) 0.058(2) -0.0083(17) 0.0236(18) -0.0037(17)
C(30) 0.114(3) 0.054(2) 0.063(2) 0.007(2) 0.022(2) -0.001(2)
C(31) 0.048(2) 0.045(2) 0.049(2) -0.0112(16) 0.0207(17) -0.0015(16)
C(32) 0.058(2) 0.039(2) 0.043(2) -0.0088(17) 0.0144(18) 0.0028(16)
C(33) 0.056(2) 0.051(2) 0.059(2) -0.0121(18) 0.018(2) 0.0004(18)
C(34) 0.075(2) 0.082(3) 0.081(3) -0.022(2) 0.001(2) 0.007(2)
C(35) 0.054(2) 0.050(2) 0.059(2) 0.0073(18) 0.0256(19) -0.0013(18)
C(36) 0.060(2) 0.055(2) 0.055(2) 0.0039(19) 0.017(2) -0.0018(19)
C(37) 0.082(2) 0.062(2) 0.062(2) 0.017(2) 0.031(2) 0.003(2)
C(38) 0.102(3) 0.093(3) 0.077(3) 0.036(2) 0.017(2) 0.011(2)
C(39) 0.047(2) 0.099(3) 0.079(3) 0.011(2) 0.010(2) 0.024(2)
C(40) 0.064(3) 0.124(4) 0.058(2) 0.006(2) 0.008(2) 0.017(2)
C(41) 0.075(3) 0.170(5) 0.073(3) 0.008(3) 0.000(2) 0.030(3)
C(42) 0.100(4) 0.233(6) 0.070(3) 0.024(4) 0.018(3) 0.027(4)
C(43) 0.102(3) 0.110(4) 0.082(3) 0.006(3) 0.032(3) 0.040(2)
C(44) 0.069(3) 0.083(3) 0.141(4) 0.006(2) 0.012(3) 0.009(3)
C(45) 0.081(3) 0.147(5) 0.151(5) 0.028(3) 0.073(3) 0.081(4)
C(46) 0.154(5) 0.194(6) 0.173(6) -0.065(5) 0.022(5) 0.071(5)
C(47) 0.132(4) 0.157(5) 0.097(4) 0.090(4) 0.022(3) -0.022(3)
C(48) 0.127(4) 0.092(4) 0.139(5) -0.045(3) 0.030(3) -0.014(3)
C(49) 0.248(8) 0.222(8) 0.265(8) 0.106(6) 0.207(7) 0.137(7)
C(50) 0.195(6) 0.240(8) 0.117(5) -0.038(5) 0.049(4) 0.051(5)

loop_
_atom_type_symbol
_atom_type_description
_atom_type_scat_dispersion_real
_atom_type_scat_dispersion_imag
_atom_type_scat_source
C C 0.003 0.002
;
International Tables for Crystallography
(1992, Vol. C, Tables 4.2.6.8 and 6.1.1.4)
;
H H 0.000 0.000
;
International Tables for Crystallography
(1992, Vol. C, Table 6.1.1.4)
;
Cu Cu 0.320 1.265
;
International Tables for Crystallography
(1992, Vol. C, Tables 4.2.6.8 and 6.1.1.4)
;
N N 0.006 0.003
;
International Tables for Crystallography
(1992, Vol. C, Tables 4.2.6.8 and 6.1.1.4)
;
S S 0.125 0.123
;
International Tables for Crystallography
(1992, Vol. C, Tables 4.2.6.8 and 6.1.1.4)
;

loop_
_geom_angle_atom_site_label_1
_geom_angle_atom_site_label_2
_geom_angle_atom_site_label_3
_geom_angle
_geom_angle_publ_flag
_geom_angle_site_symmetry_1
_geom_angle_site_symmetry_2
_geom_angle_site_symmetry_3
S(1) Cu(1) S(2) 92.40(3) yes . . .
S(1) Cu(1) S(7) 94.05(3) yes . . .
S(1) Cu(1) S(8) 158.43(4) yes . . .
S(2) Cu(1) S(7) 158.56(4) yes . . .
S(2) Cu(1) S(8) 89.04(3) yes . . .
S(7) Cu(1) S(8) 92.38(3) yes . . .
Cu(1) S(1) C(1) 98.41(10) yes . . .
Cu(1) S(2) C(2) 98.78(11) yes . . .
C(1) S(3) C(3) 95.27(14) yes . . .
C(2) S(4) C(3) 95.59(15) yes . . .
C(4) S(5) C(5) 93.75(16) yes . . .
C(4) S(6) C(6) 94.08(16) yes . . .
Cu(1) S(7) C(10) 99.28(10) yes . . .
Cu(1) S(8) C(11) 99.38(10) yes . . .
C(10) S(9) C(12) 94.84(14) yes . . .
C(11) S(10) C(12) 95.18(14) yes . . .
C(13) S(11) C(14) 93.88(15) yes . . .
C(13) S(12) C(15) 94.09(15) yes . . .
C(19) N(1) C(23) 110.9(2) yes . . .
C(19) N(1) C(27) 108.4(2) yes . . .
C(19) N(1) C(31) 108.5(2) yes . . .
C(23) N(1) C(27) 108.7(2) yes . . .
C(23) N(1) C(31) 108.3(2) yes . . .
C(27) N(1) C(31) 112.0(2) yes . . .
C(35) N(2) C(39) 109.1(2) yes . . .
C(35) N(2) C(43) 105.9(2) yes . . .
C(35) N(2) C(47) 116.5(2) yes . . .
C(39) N(2) C(43) 109.4(2) yes . . .
C(39) N(2) C(47) 110.8(3) yes . . .
C(43) N(2) C(47) 104.7(3) yes . . .
S(1) C(1) S(3) 118.02(17) yes . . .
S(1) C(1) C(2) 124.9(2) yes . . .
S(3) C(1) C(2) 117.1(2) yes . . .
S(2) C(2) S(4) 117.64(19) yes . . .
S(2) C(2) C(1) 124.4(2) yes . . .
S(4) C(2) C(1) 117.8(2) yes . . .
S(3) C(3) S(4) 113.93(17) yes . . .
S(3) C(3) C(4) 122.7(2) yes . . .
S(4) C(3) C(4) 123.4(2) yes . . .
S(5) C(4) S(6) 114.25(16) yes . . .
S(5) C(4) C(3) 123.6(2) yes . . .
S(6) C(4) C(3) 122.1(2) yes . . .
S(5) C(5) C(6) 118.3(2) yes . . .
S(5) C(5) C(7) 128.3(2) yes . . .
C(6) C(5) C(7) 113.3(3) yes . . .
S(6) C(6) C(5) 118.6(2) yes . . .
S(6) C(6) C(9) 127.3(2) yes . . .
C(5) C(6) C(9) 113.9(3) yes . . .
C(5) C(7) C(8) 100.3(3) yes . . .
C(7) C(8) C(9) 109.8(3) yes . . .
C(6) C(9) C(8) 101.2(3) yes . . .
S(7) C(10) S(9) 118.35(17) yes . . .
S(7) C(10) C(11) 124.3(2) yes . . .
S(9) C(10) C(11) 117.3(2) yes . . .
S(8) C(11) S(10) 119.17(17) yes . . .
S(8) C(11) C(10) 124.0(2) yes . . .
S(10) C(11) C(10) 116.8(2) yes . . .
S(9) C(12) S(10) 113.26(17) yes . . .
S(9) C(12) C(13) 124.1(2) yes . . .
S(10) C(12) C(13) 122.6(2) yes . . .
S(11) C(13) S(12) 114.96(17) yes . . .
S(11) C(13) C(12) 123.6(2) yes . . .
S(12) C(13) C(12) 121.4(2) yes . . .
S(11) C(14) C(15) 118.2(2) yes . . .
S(11) C(14) C(16) 128.4(2) yes . . .
C(15) C(14) C(16) 113.3(2) yes . . .
S(12) C(15) C(14) 118.8(2) yes . . .
S(12) C(15) C(18) 127.7(2) yes . . .
C(14) C(15) C(18) 113.4(2) yes . . .
C(14) C(16) C(17) 102.1(2) yes . . .
C(16) C(17) C(18) 107.7(2) yes . . .
C(15) C(18) C(17) 102.4(2) yes . . .
N(1) C(19) C(20) 115.5(2) yes . . .
C(19) C(20) C(21) 112.2(2) yes . . .
C(20) C(21) C(22) 113.4(2) yes . . .
N(1) C(23) C(24) 116.8(2) yes . . .
C(23) C(24) C(25) 109.4(2) yes . . .
C(24) C(25) C(26) 114.0(3) yes . . .
N(1) C(27) C(28) 115.5(2) yes . . .
C(27) C(28) C(29) 111.1(2) yes . . .
C(28) C(29) C(30) 115.2(2) yes . . .
N(1) C(31) C(32) 116.4(2) yes . . .
C(31) C(32) C(33) 109.6(2) yes . . .
C(32) C(33) C(34) 112.9(2) yes . . .
N(2) C(35) C(36) 116.1(2) yes . . .
C(35) C(36) C(37) 110.2(2) yes . . .
C(36) C(37) C(38) 113.1(3) yes . . .
N(2) C(39) C(40) 115.9(3) yes . . .
C(39) C(40) C(41) 110.0(3) yes . . .
C(40) C(41) C(42) 113.4(4) yes . . .
N(2) C(43) C(44) 121.2(3) yes . . .
C(43) C(44) C(45) 114.9(3) yes . . .
C(44) C(45) C(46) 116.1(4) yes . . .
N(2) C(47) C(48) 111.5(4) yes . . .
C(47) C(48) C(49) 120.6(5) yes . . .
C(48) C(49) C(50) 109.5(6) yes . . .
C(5) C(7) H(1) 111.5 no . . .
C(5) C(7) H(2) 111.9 no . . .
C(8) C(7) H(1) 111.2 no . . .
C(8) C(7) H(2) 112.4 no . . .
H(1) C(7) H(2) 109.4 no . . .
C(7) C(8) H(3) 108.8 no . . .
C(7) C(8) H(4) 110.2 no . . .
C(9) C(8) H(3) 108.9 no . . .
C(9) C(8) H(4) 110.9 no . . .
H(3) C(8) H(4) 108.2 no . . .
C(6) C(9) H(5) 112.8 no . . .
C(6) C(9) H(6) 110.8 no . . .
C(8) C(9) H(5) 112.4 no . . .
C(8) C(9) H(6) 110.2 no . . .
H(5) C(9) H(6) 109.3 no . . .
C(14) C(16) H(7) 111.5 no . . .
C(14) C(16) H(8) 111.3 no . . .
C(17) C(16) H(7) 111.2 no . . .
C(17) C(16) H(8) 111.5 no . . .
H(7) C(16) H(8) 109.1 no . . .
C(16) C(17) H(9) 110.2 no . . .
C(16) C(17) H(10) 109.9 no . . .
C(18) C(17) H(9) 110.2 no . . .
C(18) C(17) H(10) 110.4 no . . .
H(9) C(17) H(10) 108.5 no . . .
C(15) C(18) H(11) 111.0 no . . .
C(15) C(18) H(12) 111.6 no . . .
C(17) C(18) H(11) 111.2 no . . .
C(17) C(18) H(12) 111.4 no . . .
H(11) C(18) H(12) 109.3 no . . .
N(1) C(19) H(13) 108.2 no . . .
N(1) C(19) H(14) 108.4 no . . .
C(20) C(19) H(13) 108.3 no . . .
C(20) C(19) H(14) 108.7 no . . .
H(13) C(19) H(14) 107.4 no . . .
C(19) C(20) H(15) 109.4 no . . .
C(19) C(20) H(16) 109.0 no . . .
C(21) C(20) H(15) 109.0 no . . .
C(21) C(20) H(16) 109.5 no . . .
H(15) C(20) H(16) 107.8 no . . .
C(20) C(21) H(17) 109.2 no . . .
C(20) C(21) H(18) 108.6 no . . .
C(22) C(21) H(17) 109.9 no . . .
C(22) C(21) H(18) 107.9 no . . .
H(17) C(21) H(18) 107.6 no . . .
C(21) C(22) H(19) 108.3 no . . .
C(21) C(22) H(20) 109.7 no . . .
C(21) C(22) H(21) 110.4 no . . .
H(19) C(22) H(20) 109.5 no . . .
H(19) C(22) H(21) 109.5 no . . .
H(20) C(22) H(21) 109.5 no . . .
N(1) C(23) H(22) 107.7 no . . .
N(1) C(23) H(23) 108.4 no . . .
C(24) C(23) H(22) 107.8 no . . .
C(24) C(23) H(23) 108.5 no . . .
H(22) C(23) H(23) 107.3 no . . .
C(23) C(24) H(24) 110.3 no . . .
C(23) C(24) H(25) 109.6 no . . .
C(25) C(24) H(24) 110.2 no . . .
C(25) C(24) H(25) 108.9 no . . .
H(24) C(24) H(25) 108.3 no . . .
C(24) C(25) H(26) 109.2 no . . .
C(24) C(25) H(27) 107.9 no . . .
C(26) C(25) H(26) 109.3 no . . .
C(26) C(25) H(27) 108.6 no . . .
H(26) C(25) H(27) 107.7 no . . .
C(25) C(26) H(28) 109.9 no . . .
C(25) C(26) H(29) 109.2 no . . .
C(25) C(26) H(30) 109.3 no . . .
H(28) C(26) H(29) 109.5 no . . .
H(28) C(26) H(30) 109.5 no . . .
H(29) C(26) H(30) 109.5 no . . .
N(1) C(27) H(31) 108.3 no . . .
N(1) C(27) H(32) 108.3 no . . .
C(28) C(27) H(31) 108.7 no . . .
C(28) C(27) H(32) 108.3 no . . .
H(31) C(27) H(32) 107.4 no . . .
C(27) C(28) H(33) 109.8 no . . .
C(27) C(28) H(34) 109.4 no . . .
C(29) C(28) H(33) 109.4 no . . .
C(29) C(28) H(34) 109.1 no . . .
H(33) C(28) H(34) 108.0 no . . .
C(28) C(29) H(35) 109.0 no . . .
C(28) C(29) H(36) 108.2 no . . .
C(30) C(29) H(35) 108.7 no . . .
C(30) C(29) H(36) 107.9 no . . .
H(35) C(29) H(36) 107.6 no . . .
C(29) C(30) H(37) 109.9 no . . .
C(29) C(30) H(38) 109.8 no . . .
C(29) C(30) H(39) 108.7 no . . .
H(37) C(30) H(38) 109.5 no . . .
H(37) C(30) H(39) 109.5 no . . .
H(38) C(30) H(39) 109.5 no . . .
N(1) C(31) H(40) 108.6 no . . .
N(1) C(31) H(41) 107.7 no . . .
C(32) C(31) H(40) 108.4 no . . .
C(32) C(31) H(41) 107.9 no . . .
H(40) C(31) H(41) 107.4 no . . .
C(31) C(32) H(42) 109.5 no . . .
C(31) C(32) H(43) 110.0 no . . .
C(33) C(32) H(42) 109.6 no . . .
C(33) C(32) H(43) 109.9 no . . .
H(42) C(32) H(43) 108.2 no . . .
C(32) C(33) H(44) 109.2 no . . .
C(32) C(33) H(45) 108.9 no . . .
C(34) C(33) H(44) 109.1 no . . .
C(34) C(33) H(45) 108.9 no . . .
H(44) C(33) H(45) 107.8 no . . .
C(33) C(34) H(46) 109.6 no . . .
C(33) C(34) H(47) 109.5 no . . .
C(33) C(34) H(48) 109.3 no . . .
H(46) C(34) H(47) 109.5 no . . .
H(46) C(34) H(48) 109.5 no . . .
H(47) C(34) H(48) 109.5 no . . .
N(2) C(35) H(49) 107.7 no . . .
N(2) C(35) H(50) 108.8 no . . .
C(36) C(35) H(49) 107.8 no . . .
C(36) C(35) H(50) 108.8 no . . .
H(49) C(35) H(50) 107.3 no . . .
C(35) C(36) H(51) 110.3 no . . .
C(35) C(36) H(52) 109.3 no . . .
C(37) C(36) H(51) 109.5 no . . .
C(37) C(36) H(52) 109.4 no . . .
H(51) C(36) H(52) 108.1 no . . .
C(36) C(37) H(53) 109.0 no . . .
C(36) C(37) H(54) 108.9 no . . .
C(38) C(37) H(53) 108.9 no . . .
C(38) C(37) H(54) 109.0 no . . .
H(53) C(37) H(54) 107.8 no . . .
C(37) C(38) H(55) 109.4 no . . .
C(37) C(38) H(56) 109.6 no . . .
C(37) C(38) H(57) 109.3 no . . .
H(55) C(38) H(56) 109.5 no . . .
H(55) C(38) H(57) 109.5 no . . .
H(56) C(38) H(57) 109.5 no . . .
N(2) C(39) H(58) 108.1 no . . .
N(2) C(39) H(59) 107.9 no . . .
C(40) C(39) H(58) 108.3 no . . .
C(40) C(39) H(59) 109.0 no . . .
H(58) C(39) H(59) 107.3 no . . .
C(39) C(40) H(60) 109.6 no . . .
C(39) C(40) H(61) 110.3 no . . .
C(41) C(40) H(60) 109.3 no . . .
C(41) C(40) H(61) 109.5 no . . .
H(60) C(40) H(61) 108.1 no . . .
C(40) C(41) H(62) 109.2 no . . .
C(40) C(41) H(63) 108.9 no . . .
C(42) C(41) H(62) 108.9 no . . .
C(42) C(41) H(63) 108.5 no . . .
H(62) C(41) H(63) 107.9 no . . .
C(41) C(42) H(64) 109.2 no . . .
C(41) C(42) H(65) 110.3 no . . .
C(41) C(42) H(66) 108.9 no . . .
H(64) C(42) H(65) 109.5 no . . .
H(64) C(42) H(66) 109.5 no . . .
H(65) C(42) H(66) 109.5 no . . .
N(2) C(43) H(67) 106.8 no . . .
N(2) C(43) H(68) 107.2 no . . .
C(44) C(43) H(67) 106.9 no . . .
C(44) C(43) H(68) 106.9 no . . .
H(67) C(43) H(68) 107.0 no . . .
C(43) C(44) H(69) 108.1 no . . .
C(43) C(44) H(70) 108.0 no . . .
C(45) C(44) H(69) 109.3 no . . .
C(45) C(44) H(70) 108.6 no . . .
H(69) C(44) H(70) 107.6 no . . .
C(44) C(45) H(71) 107.9 no . . .
C(44) C(45) H(72) 108.6 no . . .
C(46) C(45) H(71) 107.8 no . . .
C(46) C(45) H(72) 108.9 no . . .
H(71) C(45) H(72) 107.2 no . . .
C(45) C(46) H(73) 108.8 no . . .
C(45) C(46) H(74) 109.2 no . . .
C(45) C(46) H(75) 110.4 no . . .
H(73) C(46) H(74) 109.5 no . . .
H(73) C(46) H(75) 109.5 no . . .
H(74) C(46) H(75) 109.5 no . . .
N(2) C(47) H(76) 109.4 no . . .
N(2) C(47) H(77) 109.6 no . . .
C(48) C(47) H(76) 109.5 no . . .
C(48) C(47) H(77) 108.8 no . . .
H(76) C(47) H(77) 108.1 no . . .
C(47) C(48) H(78) 107.3 no . . .
C(47) C(48) H(79) 106.8 no . . .
C(49) C(48) H(78) 106.9 no . . .
C(49) C(48) H(79) 107.5 no . . .
H(78) C(48) H(79) 107.0 no . . .
C(48) C(49) H(80) 109.9 no . . .
C(48) C(49) H(81) 109.5 no . . .
C(50) C(49) H(80) 109.7 no . . .
C(50) C(49) H(81) 110.2 no . . .
H(80) C(49) H(81) 108.0 no . . .
C(49) C(50) H(82) 109.1 no . . .
C(49) C(50) H(83) 108.6 no . . .
C(49) C(50) H(84) 110.6 no . . .
H(82) C(50) H(83) 109.5 no . . .
H(82) C(50) H(84) 109.5 no . . .
H(83) C(50) H(84) 109.5 no . . .

loop_
_geom_bond_atom_site_label_1
_geom_bond_atom_site_label_2
_geom_bond_distance
_geom_bond_publ_flag
_geom_bond_site_symmetry_1
_geom_bond_site_symmetry_2
Cu(1) S(1) 2.2924(9) yes . .
Cu(1) S(2) 2.2856(9) yes . .
Cu(1) S(7) 2.2786(8) yes . .
Cu(1) S(8) 2.2817(8) yes . .
S(1) C(1) 1.746(3) yes . .
S(2) C(2) 1.747(3) yes . .
S(3) C(1) 1.780(3) yes . .
S(3) C(3) 1.769(3) yes . .
S(4) C(2) 1.772(3) yes . .
S(4) C(3) 1.756(3) yes . .
S(5) C(4) 1.773(3) yes . .
S(5) C(5) 1.757(3) yes . .
S(6) C(4) 1.774(3) yes . .
S(6) C(6) 1.741(3) yes . .
S(7) C(10) 1.738(2) yes . .
S(8) C(11) 1.735(3) yes . .
S(9) C(10) 1.767(3) yes . .
S(9) C(12) 1.765(3) yes . .
S(10) C(11) 1.766(2) yes . .
S(10) C(12) 1.768(3) yes . .
S(11) C(13) 1.771(3) yes . .
S(11) C(14) 1.751(3) yes . .
S(12) C(13) 1.763(3) yes . .
S(12) C(15) 1.743(3) yes . .
N(1) C(19) 1.517(3) yes . .
N(1) C(23) 1.519(3) yes . .
N(1) C(27) 1.532(3) yes . .
N(1) C(31) 1.527(4) yes . .
N(2) C(35) 1.496(4) yes . .
N(2) C(39) 1.520(4) yes . .
N(2) C(43) 1.633(5) yes . .
N(2) C(47) 1.431(6) yes . .
C(1) C(2) 1.317(4) yes . .
C(3) C(4) 1.323(4) yes . .
C(5) C(6) 1.311(5) yes . .
C(5) C(7) 1.514(4) yes . .
C(6) C(9) 1.501(5) yes . .
C(7) C(8) 1.552(6) yes . .
C(8) C(9) 1.525(6) yes . .
C(10) C(11) 1.341(4) yes . .
C(12) C(13) 1.330(4) yes . .
C(14) C(15) 1.312(4) yes . .
C(14) C(16) 1.499(4) yes . .
C(15) C(18) 1.500(4) yes . .
C(16) C(17) 1.555(4) yes . .
C(17) C(18) 1.540(4) yes . .
C(19) C(20) 1.516(4) yes . .
C(20) C(21) 1.494(4) yes . .
C(21) C(22) 1.516(5) yes . .
C(23) C(24) 1.516(4) yes . .
C(24) C(25) 1.514(4) yes . .
C(25) C(26) 1.487(5) yes . .
C(27) C(28) 1.507(4) yes . .
C(28) C(29) 1.524(4) yes . .
C(29) C(30) 1.502(4) yes . .
C(31) C(32) 1.516(3) yes . .
C(32) C(33) 1.521(4) yes . .
C(33) C(34) 1.507(4) yes . .
C(35) C(36) 1.517(4) yes . .
C(36) C(37) 1.508(5) yes . .
C(37) C(38) 1.513(4) yes . .
C(39) C(40) 1.509(5) yes . .
C(40) C(41) 1.503(5) yes . .
C(41) C(42) 1.504(6) yes . .
C(43) C(44) 1.364(6) yes . .
C(44) C(45) 1.488(7) yes . .
C(45) C(46) 1.420(7) yes . .
C(47) C(48) 1.526(7) yes . .
C(48) C(49) 1.620(9) yes . .
C(49) C(50) 1.318(10) yes . .
C(7) H(1) 0.970 no . .
C(7) H(2) 0.970 no . .
C(8) H(3) 0.970 no . .
C(8) H(4) 0.970 no . .
C(9) H(5) 0.970 no . .
C(9) H(6) 0.970 no . .
C(16) H(7) 0.970 no . .
C(16) H(8) 0.970 no . .
C(17) H(9) 0.970 no . .
C(17) H(10) 0.970 no . .
C(18) H(11) 0.970 no . .
C(18) H(12) 0.970 no . .
C(19) H(13) 0.970 no . .
C(19) H(14) 0.970 no . .
C(20) H(15) 0.970 no . .
C(20) H(16) 0.970 no . .
C(21) H(17) 0.970 no . .
C(21) H(18) 0.970 no . .
C(22) H(19) 0.960 no . .
C(22) H(20) 0.960 no . .
C(22) H(21) 0.960 no . .
C(23) H(22) 0.970 no . .
C(23) H(23) 0.970 no . .
C(24) H(24) 0.970 no . .
C(24) H(25) 0.970 no . .
C(25) H(26) 0.970 no . .
C(25) H(27) 0.970 no . .
C(26) H(28) 0.960 no . .
C(26) H(29) 0.960 no . .
C(26) H(30) 0.960 no . .
C(27) H(31) 0.970 no . .
C(27) H(32) 0.970 no . .
C(28) H(33) 0.970 no . .
C(28) H(34) 0.970 no . .
C(29) H(35) 0.970 no . .
C(29) H(36) 0.970 no . .
C(30) H(37) 0.960 no . .
C(30) H(38) 0.960 no . .
C(30) H(39) 0.960 no . .
C(31) H(40) 0.970 no . .
C(31) H(41) 0.970 no . .
C(32) H(42) 0.970 no . .
C(32) H(43) 0.970 no . .
C(33) H(44) 0.970 no . .
C(33) H(45) 0.970 no . .
C(34) H(46) 0.960 no . .
C(34) H(47) 0.960 no . .
C(34) H(48) 0.960 no . .
C(35) H(49) 0.970 no . .
C(35) H(50) 0.970 no . .
C(36) H(51) 0.970 no . .
C(36) H(52) 0.970 no . .
C(37) H(53) 0.970 no . .
C(37) H(54) 0.970 no . .
C(38) H(55) 0.960 no . .
C(38) H(56) 0.960 no . .
C(38) H(57) 0.960 no . .
C(39) H(58) 0.970 no . .
C(39) H(59) 0.970 no . .
C(40) H(60) 0.970 no . .
C(40) H(61) 0.970 no . .
C(41) H(62) 0.970 no . .
C(41) H(63) 0.970 no . .
C(42) H(64) 0.960 no . .
C(42) H(65) 0.960 no . .
C(42) H(66) 0.960 no . .
C(43) H(67) 0.970 no . .
C(43) H(68) 0.970 no . .
C(44) H(69) 0.970 no . .
C(44) H(70) 0.970 no . .
C(45) H(71) 0.970 no . .
C(45) H(72) 0.970 no . .
C(46) H(73) 0.960 no . .
C(46) H(74) 0.960 no . .
C(46) H(75) 0.960 no . .
C(47) H(76) 0.970 no . .
C(47) H(77) 0.970 no . .
C(48) H(78) 0.970 no . .
C(48) H(79) 0.970 no . .
C(49) H(80) 0.970 no . .
C(49) H(81) 0.970 no . .
C(50) H(82) 0.960 no . .
C(50) H(83) 0.960 no . .
C(50) H(84) 0.960 no . .

loop_
_geom_contact_atom_site_label_1
_geom_contact_atom_site_label_2
_geom_contact_distance
_geom_contact_publ_flag
_geom_contact_site_symmetry_1
_geom_contact_site_symmetry_2
Cu(1) C(1) 3.078(3) ? . .
Cu(1) C(2) 3.081(2) ? . .
Cu(1) C(10) 3.080(2) ? . .
Cu(1) C(11) 3.083(2) ? . .
S(1) S(2) 3.3043(12) ? . .
S(1) S(3) 3.0230(12) ? . .
S(1) S(7) 3.3442(12) ? . .
S(1) C(2) 2.723(3) ? . .
S(2) S(1) 3.3043(12) ? . .
S(2) S(4) 3.0105(12) ? . .
S(2) S(8) 3.2024(10) ? . .
S(2) C(1) 2.718(3) ? . .
S(3) S(1) 3.0230(12) ? . .
S(3) S(4) 2.9553(14) ? . .
S(3) S(5) 3.2610(12) ? . .
S(3) C(2) 2.653(3) ? . .
S(3) C(4) 2.722(3) ? . .
S(4) S(2) 3.0105(12) ? . .
S(4) S(3) 2.9553(14) ? . .
S(4) S(6) 3.2321(13) ? . .
S(4) C(1) 2.655(3) ? . .
S(4) C(4) 2.718(3) ? . .
S(5) S(3) 3.2610(12) ? . .
S(5) S(6) 2.9791(14) ? . .
S(5) C(3) 2.737(3) ? . .
S(5) C(6) 2.644(3) ? . .
S(5) C(7) 2.945(3) ? . .
S(6) S(4) 3.2321(13) ? . .
S(6) S(5) 2.9791(14) ? . .
S(6) C(3) 2.719(3) ? . .
S(6) C(5) 2.634(3) ? . .
S(6) C(9) 2.908(4) ? . .
S(7) S(1) 3.3442(12) ? . .
S(7) S(8) 3.2909(11) ? . .
S(7) S(9) 3.0093(10) ? . .
S(7) C(11) 2.729(3) ? . .
S(8) S(2) 3.2024(10) ? . .
S(8) S(7) 3.2909(11) ? . .
S(8) S(10) 3.0196(10) ? . .
S(8) C(10) 2.723(3) ? . .
S(9) S(7) 3.0093(10) ? . .
S(9) S(10) 2.9499(11) ? . .
S(9) S(11) 3.3017(11) ? . .
S(9) C(11) 2.664(3) ? . .
S(9) C(13) 2.742(3) ? . .
S(10) S(8) 3.0196(10) ? . .
S(10) S(9) 2.9499(11) ? . .
S(10) S(12) 3.2006(13) ? . .
S(10) C(10) 2.656(2) ? . .
S(10) C(13) 2.725(3) ? . .
S(11) S(9) 3.3017(11) ? . .
S(11) S(12) 2.9797(12) ? . .
S(11) C(12) 2.741(3) ? . .
S(11) C(15) 2.639(3) ? . .
S(11) C(16) 2.929(3) ? . .
S(12) S(10) 3.2006(13) ? . .
S(12) S(11) 2.9797(12) ? . .
S(12) C(12) 2.706(3) ? . .
S(12) C(14) 2.639(3) ? . .
S(12) C(18) 2.913(3) ? . .
N(1) C(20) 2.566(4) ? . .
N(1) C(24) 2.584(3) ? . .
N(1) C(28) 2.570(3) ? . .
N(1) C(32) 2.586(3) ? . .
N(2) C(36) 2.556(4) ? . .
N(2) C(40) 2.567(4) ? . .
N(2) C(44) 2.614(5) ? . .
N(2) C(48) 2.444(6) ? . .
C(1) Cu(1) 3.078(3) ? . .
C(1) S(2) 2.718(3) ? . .
C(1) S(4) 2.655(3) ? . .
C(1) C(3) 2.622(4) ? . .
C(2) Cu(1) 3.081(2) ? . .
C(2) S(1) 2.723(3) ? . .
C(2) S(3) 2.653(3) ? . .
C(2) C(3) 2.613(4) ? . .
C(3) S(5) 2.737(3) ? . .
C(3) S(6) 2.719(3) ? . .
C(3) C(1) 2.622(4) ? . .
C(3) C(2) 2.613(4) ? . .
C(4) S(3) 2.722(3) ? . .
C(4) S(4) 2.718(3) ? . .
C(4) C(5) 2.576(4) ? . .
C(4) C(6) 2.573(4) ? . .
C(5) S(6) 2.634(3) ? . .
C(5) C(4) 2.576(4) ? . .
C(5) C(8) 2.353(5) ? . .
C(5) C(9) 2.359(5) ? . .
C(6) S(5) 2.644(3) ? . .
C(6) C(4) 2.573(4) ? . .
C(6) C(7) 2.362(5) ? . .
C(6) C(8) 2.338(5) ? . .
C(7) S(5) 2.945(3) ? . .
C(7) C(6) 2.362(5) ? . .
C(7) C(9) 2.518(6) ? . .
C(8) C(5) 2.353(5) ? . .
C(8) C(6) 2.338(5) ? . .
C(9) S(6) 2.908(4) ? . .
C(9) C(5) 2.359(5) ? . .
C(9) C(7) 2.518(6) ? . .
C(10) Cu(1) 3.080(2) ? . .
C(10) S(8) 2.723(3) ? . .
C(10) S(10) 2.656(2) ? . .
C(10) C(12) 2.600(4) ? . .
C(11) Cu(1) 3.083(2) ? . .
C(11) S(7) 2.729(3) ? . .
C(11) S(9) 2.664(3) ? . .
C(11) C(12) 2.609(4) ? . .
C(12) S(11) 2.741(3) ? . .
C(12) S(12) 2.706(3) ? . .
C(12) C(10) 2.600(4) ? . .
C(12) C(11) 2.609(4) ? . .
C(13) S(9) 2.742(3) ? . .
C(13) S(10) 2.725(3) ? . .
C(13) C(14) 2.574(4) ? . .
C(13) C(15) 2.566(4) ? . .
C(14) S(12) 2.639(3) ? . .
C(14) C(13) 2.574(4) ? . .
C(14) C(17) 2.376(4) ? . .
C(14) C(18) 2.352(4) ? . .
C(15) S(11) 2.639(3) ? . .
C(15) C(13) 2.566(4) ? . .
C(15) C(16) 2.350(4) ? . .
C(15) C(17) 2.369(4) ? . .
C(16) S(11) 2.929(3) ? . .
C(16) C(15) 2.350(4) ? . .
C(16) C(18) 2.500(4) ? . .
C(17) C(14) 2.376(4) ? . .
C(17) C(15) 2.369(4) ? . .
C(18) S(12) 2.913(3) ? . .
C(18) C(14) 2.352(4) ? . .
C(18) C(16) 2.500(4) ? . .
C(19) C(21) 2.498(4) ? . .
C(19) C(23) 2.501(4) ? . .
C(19) C(24) 3.025(4) ? . .
C(19) C(27) 2.473(3) ? . .
C(19) C(31) 2.472(4) ? . .
C(19) C(32) 3.099(4) ? . .
C(20) N(1) 2.566(4) ? . .
C(20) C(22) 2.516(5) ? . .
C(20) C(23) 3.029(4) ? . .
C(20) C(24) 3.555(5) ? . .
C(20) C(27) 3.023(4) ? . .
C(21) C(19) 2.498(4) ? . .
C(22) C(20) 2.516(5) ? . .
C(23) C(19) 2.501(4) ? . .
C(23) C(20) 3.029(4) ? . .
C(23) C(25) 2.473(4) ? . .
C(23) C(27) 2.478(4) ? . .
C(23) C(28) 3.071(4) ? . .
C(23) C(31) 2.470(4) ? . .
C(24) N(1) 2.584(3) ? . .
C(24) C(19) 3.025(4) ? . .
C(24) C(20) 3.555(5) ? . .
C(24) C(26) 2.516(4) ? . .
C(24) C(31) 3.071(3) ? . .
C(25) C(23) 2.473(4) ? . .
C(26) C(24) 2.516(4) ? . .
C(27) C(19) 2.473(3) ? . .
C(27) C(20) 3.023(4) ? . .
C(27) C(23) 2.478(4) ? . .
C(27) C(29) 2.499(4) ? . .
C(27) C(30) 3.042(4) ? . .
C(27) C(31) 2.535(4) ? . .
C(27) C(32) 3.034(4) ? . .
C(28) N(1) 2.570(3) ? . .
C(28) C(23) 3.071(4) ? . .
C(28) C(30) 2.554(4) ? . .
C(28) C(31) 3.026(4) ? . .
C(28) C(32) 3.481(4) ? . .
C(29) C(27) 2.499(4) ? . .
C(30) C(27) 3.042(4) ? . .
C(30) C(28) 2.554(4) ? . .
C(31) C(19) 2.472(4) ? . .
C(31) C(23) 2.470(4) ? . .
C(31) C(24) 3.071(3) ? . .
C(31) C(27) 2.535(4) ? . .
C(31) C(28) 3.026(4) ? . .
C(31) C(33) 2.481(4) ? . .
C(32) N(1) 2.586(3) ? . .
C(32) C(19) 3.099(4) ? . .
C(32) C(27) 3.034(4) ? . .
C(32) C(28) 3.481(4) ? . .
C(32) C(34) 2.523(4) ? . .
C(33) C(31) 2.481(4) ? . .
C(34) C(32) 2.523(4) ? . .
C(35) C(37) 2.481(4) ? . .
C(35) C(39) 2.457(4) ? . .
C(35) C(40) 2.994(4) ? . .
C(35) C(43) 2.498(6) ? . .
C(35) C(47) 2.490(6) ? . .
C(35) C(48) 2.987(6) ? . .
C(36) N(2) 2.556(4) ? . .
C(36) C(38) 2.521(4) ? . .
C(36) C(43) 3.105(5) ? . .
C(36) C(47) 2.990(6) ? . .
C(36) C(48) 3.460(6) ? . .
C(37) C(35) 2.481(4) ? . .
C(38) C(36) 2.521(4) ? . .
C(39) C(35) 2.457(4) ? . .
C(39) C(41) 2.467(5) ? . .
C(39) C(43) 2.574(5) ? . .
C(39) C(44) 3.125(6) ? . .
C(39) C(47) 2.429(6) ? . .
C(39) C(48) 2.970(6) ? . .
C(40) N(2) 2.567(4) ? . .
C(40) C(35) 2.994(4) ? . .
C(40) C(42) 2.512(5) ? . .
C(40) C(43) 3.055(5) ? . .
C(41) C(39) 2.467(5) ? . .
C(42) C(40) 2.512(5) ? . .
C(43) C(35) 2.498(6) ? . .
C(43) C(36) 3.105(5) ? . .
C(43) C(39) 2.574(5) ? . .
C(43) C(40) 3.055(5) ? . .
C(43) C(45) 2.406(7) ? . .
C(43) C(47) 2.430(7) ? . .
C(44) N(2) 2.614(5) ? . .
C(44) C(39) 3.125(6) ? . .
C(44) C(46) 2.467(7) ? . .
C(44) C(47) 2.996(6) ? . .
C(45) C(43) 2.406(7) ? . .
C(46) C(44) 2.467(7) ? . .
C(47) C(35) 2.490(6) ? . .
C(47) C(36) 2.990(6) ? . .
C(47) C(39) 2.429(6) ? . .
C(47) C(43) 2.430(7) ? . .
C(47) C(44) 2.996(6) ? . .
C(47) C(49) 2.733(9) ? . .
C(47) C(50) 3.061(7) ? . .
C(48) N(2) 2.444(6) ? . .
C(48) C(35) 2.987(6) ? . .
C(48) C(36) 3.460(6) ? . .
C(48) C(39) 2.970(6) ? . .
C(48) C(50) 2.405(8) ? . .
C(49) C(47) 2.733(9) ? . .
C(50) C(47) 3.061(7) ? . .
C(50) C(48) 2.405(8) ? . .
Cu(1) H(33) 3.409 ? . .
Cu(1) H(34) 3.521 ? . .
Cu(1) H(63) 3.582 ? . 3_556
S(1) H(15) 3.514 ? . 3_656
S(1) H(16) 3.060 ? . 3_656
S(1) H(23) 2.927 ? . 3_656
S(1) H(35) 3.210 ? . .
S(1) H(58) 3.150 ? . 3_556
S(1) H(69) 3.168 ? . 3_556
S(2) H(34) 2.990 ? . .
S(2) H(41) 3.176 ? . .
S(2) H(45) 3.103 ? . .
S(2) H(49) 3.059 ? . .
S(2) H(59) 3.036 ? . .
S(2) H(60) 3.508 ? . .
S(2) H(62) 3.342 ? . .
S(3) H(26) 3.194 ? . 3_656
S(3) H(35) 3.500 ? . .
S(3) H(38) 3.509 ? . .
S(3) H(70) 3.099 ? . 3_556
S(3) H(77) 3.141 ? . 3_556
S(4) H(39) 3.496 ? . .
S(4) H(43) 3.488 ? . .
S(4) H(46) 3.401 ? . .
S(4) H(64) 3.541 ? . .
S(4) H(81) 2.977 ? . 3_556
S(5) H(1) 3.188 ? . .
S(5) H(2) 3.227 ? . .
S(5) H(3) 3.269 ? . 3_555
S(5) H(5) 3.431 ? . 3_555
S(5) H(7) 3.160 ? . 1_554
S(5) H(9) 3.516 ? . 1_554
S(5) H(20) 3.267 ? . 2_655
S(6) H(2) 3.280 ? . 3_555
S(6) H(5) 3.192 ? . .
S(6) H(6) 3.147 ? . .
S(6) H(9) 3.597 ? . 1_554
S(6) H(52) 3.430 ? . 4_544
S(6) H(53) 3.486 ? . 4_544
S(6) H(67) 3.203 ? . 4_544
S(6) H(68) 3.277 ? . 4_544
S(7) H(15) 2.881 ? . 3_656
S(7) H(32) 3.137 ? . 3_656
S(7) H(63) 2.936 ? . 3_556
S(7) H(65) 3.529 ? . 3_556
S(7) H(80) 3.314 ? . .
S(8) H(22) 2.956 ? . .
S(8) H(27) 3.470 ? . .
S(8) H(33) 3.482 ? . .
S(8) H(36) 3.110 ? . 3_656
S(8) H(41) 3.019 ? . .
S(8) H(49) 2.990 ? . .
S(8) H(51) 3.482 ? . .
S(8) H(54) 3.116 ? . .
S(8) H(79) 3.066 ? . .
S(9) H(10) 3.259 ? . 3_657
S(9) H(11) 3.481 ? . 3_657
S(9) H(30) 3.306 ? . 2_656
S(9) H(37) 3.473 ? . 3_656
S(9) H(74) 3.385 ? . 2_556
S(9) H(80) 3.466 ? . .
S(10) H(8) 3.285 ? . 3_657
S(10) H(27) 3.418 ? . .
S(10) H(51) 3.387 ? . .
S(10) H(55) 3.551 ? . .
S(10) H(79) 3.539 ? . .
S(11) H(1) 3.239 ? . 1_556
S(11) H(7) 3.168 ? . .
S(11) H(8) 3.205 ? . .
S(11) H(11) 3.258 ? . 3_657
S(11) H(18) 2.854 ? . 2_656
S(11) H(74) 3.238 ? . 2_556
S(12) H(4) 3.588 ? . 1_556
S(12) H(8) 3.166 ? . 3_657
S(12) H(11) 3.179 ? . .
S(12) H(12) 3.154 ? . .
S(12) H(13) 3.250 ? . 4_545
S(12) H(14) 3.185 ? . 4_545
S(12) H(42) 3.082 ? . 4_545
S(12) H(44) 3.375 ? . 4_545
N(1) H(13) 2.040 ? . .
N(1) H(14) 2.043 ? . .
N(1) H(15) 2.768 ? . .
N(1) H(16) 2.749 ? . .
N(1) H(22) 2.036 ? . .
N(1) H(23) 2.044 ? . .
N(1) H(24) 2.792 ? . .
N(1) H(25) 2.803 ? . .
N(1) H(31) 2.054 ? . .
N(1) H(32) 2.054 ? . .
N(1) H(33) 2.730 ? . .
N(1) H(34) 2.809 ? . .
N(1) H(40) 2.054 ? . .
N(1) H(41) 2.044 ? . .
N(1) H(42) 2.731 ? . .
N(1) H(43) 2.858 ? . .
N(2) H(49) 2.016 ? . .
N(2) H(50) 2.028 ? . .
N(2) H(51) 2.853 ? . .
N(2) H(52) 2.686 ? . .
N(2) H(58) 2.041 ? . .
N(2) H(59) 2.039 ? . .
N(2) H(60) 2.769 ? . .
N(2) H(61) 2.782 ? . .
N(2) H(67) 2.127 ? . .
N(2) H(68) 2.132 ? . .
N(2) H(69) 2.788 ? . .
N(2) H(70) 2.777 ? . .
N(2) H(76) 1.977 ? . .
N(2) H(77) 1.980 ? . .
N(2) H(78) 2.519 ? . .
N(2) H(79) 2.684 ? . .
C(1) H(34) 3.314 ? . .
C(1) H(35) 3.062 ? . .
C(1) H(58) 3.437 ? . 3_556
C(1) H(77) 3.341 ? . 3_556
C(2) H(34) 2.930 ? . .
C(2) H(81) 3.497 ? . 3_556
C(3) H(39) 3.367 ? . .
C(3) H(81) 3.403 ? . 3_556
C(3) H(82) 3.297 ? . 3_556
C(4) H(9) 3.494 ? . 1_554
C(4) H(82) 3.329 ? . 3_556
C(5) H(1) 2.076 ? . .
C(5) H(2) 2.080 ? . .
C(5) H(2) 3.307 ? . 3_555
C(5) H(3) 3.068 ? . .
C(5) H(3) 3.529 ? . 3_555
C(5) H(4) 2.941 ? . .
C(5) H(5) 2.978 ? . .
C(5) H(5) 3.473 ? . 3_555
C(5) H(6) 3.022 ? . .
C(5) H(7) 3.079 ? . 1_554
C(5) H(9) 3.156 ? . 1_554
C(6) H(1) 3.036 ? . .
C(6) H(2) 2.967 ? . .
C(6) H(2) 2.922 ? . 3_555
C(6) H(3) 3.053 ? . .
C(6) H(4) 2.930 ? . .
C(6) H(5) 2.079 ? . .
C(6) H(6) 2.057 ? . .
C(6) H(9) 3.191 ? . 1_554
C(7) H(3) 2.078 ? . .
C(7) H(4) 2.094 ? . .
C(7) H(5) 3.104 ? . .
C(7) H(5) 3.445 ? . 3_555
C(7) H(6) 3.215 ? . .
C(7) H(7) 3.208 ? . 1_554
C(7) H(20) 3.445 ? . 2_655
C(8) H(1) 2.106 ? . .
C(8) H(2) 2.121 ? . .
C(8) H(5) 2.096 ? . .
C(8) H(6) 2.072 ? . .
C(8) H(44) 3.592 ? . 4_544
C(8) H(47) 3.116 ? . 4_544
C(8) H(82) 3.290 ? . 1_554
C(8) H(83) 3.497 ? . 1_554
C(8) H(84) 3.587 ? . 1_554
C(9) H(1) 3.224 ? . .
C(9) H(2) 3.094 ? . .
C(9) H(2) 3.208 ? . 3_555
C(9) H(3) 2.056 ? . .
C(9) H(4) 2.079 ? . .
C(9) H(44) 3.411 ? . 4_544
C(9) H(47) 3.269 ? . 4_544
C(9) H(50) 3.528 ? . 4_544
C(10) H(36) 3.518 ? . 3_656
C(10) H(37) 3.195 ? . 3_656
C(10) H(79) 3.415 ? . .
C(10) H(80) 3.077 ? . .
C(11) H(36) 3.251 ? . 3_656
C(11) H(37) 3.386 ? . 3_656
C(11) H(79) 2.954 ? . .
C(11) H(80) 3.577 ? . .
C(12) H(8) 3.080 ? . 3_657
C(12) H(10) 3.220 ? . 3_657
C(12) H(84) 3.508 ? . .
C(13) H(8) 3.042 ? . 3_657
C(14) H(1) 2.976 ? . 1_556
C(14) H(4) 3.400 ? . 1_556
C(14) H(7) 2.063 ? . .
C(14) H(8) 2.060 ? . .
C(14) H(9) 2.960 ? . .
C(14) H(10) 3.090 ? . .
C(14) H(11) 2.952 ? . .
C(14) H(12) 3.029 ? . .
C(14) H(18) 3.370 ? . 2_656
C(15) H(4) 3.234 ? . 1_556
C(15) H(7) 3.026 ? . .
C(15) H(8) 2.953 ? . .
C(15) H(9) 2.955 ? . .
C(15) H(10) 3.086 ? . .
C(15) H(11) 2.057 ? . .
C(15) H(12) 2.064 ? . .
C(15) H(44) 3.547 ? . 4_545
C(16) H(1) 3.146 ? . 1_556
C(16) H(9) 2.098 ? . .
C(16) H(10) 2.094 ? . .
C(16) H(11) 3.076 ? . .
C(16) H(12) 3.210 ? . .
C(16) H(17) 3.251 ? . 2_656
C(16) H(18) 3.206 ? . 2_656
C(17) H(7) 2.110 ? . .
C(17) H(8) 2.113 ? . .
C(17) H(11) 2.096 ? . .
C(17) H(12) 2.098 ? . .
C(17) H(37) 3.337 ? . 1_556
C(17) H(38) 3.276 ? . 1_556
C(17) H(56) 3.087 ? . 4_545
C(18) H(7) 3.206 ? . .
C(18) H(8) 3.080 ? . .
C(18) H(9) 2.084 ? . .
C(18) H(10) 2.087 ? . .
C(18) H(14) 3.581 ? . 4_545
C(18) H(40) 3.253 ? . 4_545
C(18) H(44) 3.469 ? . 4_545
C(18) H(53) 3.306 ? . 4_545
C(18) H(56) 3.204 ? . 4_545
C(19) H(15) 2.053 ? . .
C(19) H(16) 2.048 ? . .
C(19) H(17) 2.640 ? . .
C(19) H(18) 2.704 ? . .
C(19) H(22) 3.320 ? . .
C(19) H(23) 2.737 ? . .
C(19) H(24) 3.302 ? . .
C(19) H(25) 2.721 ? . .
C(19) H(31) 2.574 ? . .
C(19) H(32) 2.675 ? . .
C(19) H(40) 2.606 ? . .
C(19) H(41) 3.296 ? . .
C(19) H(42) 2.744 ? . .
C(19) H(43) 3.561 ? . .
C(20) H(13) 2.040 ? . .
C(20) H(14) 2.045 ? . .
C(20) H(17) 2.031 ? . .
C(20) H(18) 2.025 ? . .
C(20) H(19) 2.926 ? . .
C(20) H(20) 3.280 ? . .
C(20) H(21) 2.551 ? . .
C(20) H(23) 2.749 ? . .
C(20) H(25) 3.057 ? . .
C(20) H(31) 3.190 ? . .
C(20) H(32) 2.697 ? . .
C(20) H(75) 3.526 ? . 1_655
C(21) H(7) 3.189 ? . 2_646
C(21) H(8) 3.403 ? . 2_646
C(21) H(13) 2.673 ? . .
C(21) H(14) 2.664 ? . .
C(21) H(15) 2.029 ? . .
C(21) H(16) 2.035 ? . .
C(21) H(19) 2.033 ? . .
C(21) H(20) 2.050 ? . .
C(21) H(21) 2.058 ? . .
C(21) H(29) 3.453 ? . 4_544
C(22) H(7) 3.495 ? . 2_646
C(22) H(15) 2.671 ? . .
C(22) H(16) 2.729 ? . .
C(22) H(17) 2.060 ? . .
C(22) H(18) 2.035 ? . .
C(22) H(29) 3.359 ? . 4_544
C(22) H(61) 3.314 ? . 1_655
C(22) H(66) 3.362 ? . 1_655
C(22) H(69) 3.535 ? . 1_655
C(23) H(13) 3.326 ? . .
C(23) H(14) 2.709 ? . .
C(23) H(15) 3.332 ? . .
C(23) H(16) 2.684 ? . .
C(23) H(24) 2.064 ? . .
C(23) H(25) 2.056 ? . .
C(23) H(26) 2.625 ? . .
C(23) H(27) 2.637 ? . .
C(23) H(31) 3.307 ? . .
C(23) H(32) 2.612 ? . .
C(23) H(33) 2.719 ? . .
C(23) H(34) 3.488 ? . .
C(23) H(35) 3.066 ? . 3_656
C(23) H(36) 3.423 ? . 3_656
C(23) H(40) 2.677 ? . .
C(23) H(41) 2.558 ? . .
C(24) H(14) 2.715 ? . .
C(24) H(16) 3.047 ? . .
C(24) H(22) 2.035 ? . .
C(24) H(23) 2.042 ? . .
C(24) H(26) 2.049 ? . .
C(24) H(27) 2.033 ? . .
C(24) H(28) 2.932 ? . .
C(24) H(29) 3.281 ? . .
C(24) H(30) 2.537 ? . .
C(24) H(40) 2.758 ? . .
C(24) H(41) 3.234 ? . .
C(24) H(75) 3.524 ? . 1_655
C(25) H(22) 2.621 ? . .
C(25) H(23) 2.625 ? . .
C(25) H(24) 2.061 ? . .
C(25) H(25) 2.045 ? . .
C(25) H(28) 2.026 ? . .
C(25) H(29) 2.018 ? . .
C(25) H(30) 2.019 ? . .
C(25) H(35) 3.236 ? . 3_656
C(25) H(38) 3.468 ? . 3_656
C(25) H(75) 3.534 ? . 1_655
C(26) H(17) 3.251 ? . 4_545
C(26) H(19) 3.390 ? . 4_545
C(26) H(24) 2.728 ? . .
C(26) H(25) 2.706 ? . .
C(26) H(26) 2.026 ? . .
C(26) H(27) 2.018 ? . .
C(26) H(55) 3.351 ? . .
C(26) H(73) 3.398 ? . 1_655
C(27) H(13) 2.632 ? . .
C(27) H(14) 3.309 ? . .
C(27) H(15) 2.692 ? . .
C(27) H(16) 3.334 ? . .
C(27) H(22) 2.670 ? . .
C(27) H(23) 2.575 ? . .
C(27) H(33) 2.050 ? . .
C(27) H(34) 2.045 ? . .
C(27) H(35) 3.327 ? . .
C(27) H(36) 2.676 ? . .
C(27) H(37) 3.007 ? . .
C(27) H(39) 3.003 ? . .
C(27) H(40) 3.357 ? . .
C(27) H(41) 2.769 ? . .
C(27) H(42) 3.190 ? . .
C(27) H(43) 2.797 ? . .
C(28) H(22) 2.745 ? . .
C(28) H(23) 3.253 ? . .
C(28) H(31) 2.037 ? . .
C(28) H(32) 2.032 ? . .
C(28) H(33) 3.450 ? . 3_656
C(28) H(35) 2.055 ? . .
C(28) H(36) 2.046 ? . .
C(28) H(37) 2.967 ? . .
C(28) H(38) 3.319 ? . .
C(28) H(39) 2.573 ? . .
C(28) H(41) 2.758 ? . .
C(28) H(43) 2.972 ? . .
C(29) H(22) 3.106 ? . 3_656
C(29) H(23) 3.395 ? . 3_656
C(29) H(26) 3.550 ? . 3_656
C(29) H(27) 3.327 ? . 3_656
C(29) H(31) 2.704 ? . .
C(29) H(32) 2.616 ? . .
C(29) H(33) 2.061 ? . .
C(29) H(33) 3.313 ? . 3_656
C(29) H(34) 2.056 ? . .
C(29) H(37) 2.040 ? . .
C(29) H(38) 2.038 ? . .
C(29) H(39) 2.025 ? . .
C(30) H(9) 3.453 ? . 1_554
C(30) H(10) 2.919 ? . 1_554
C(30) H(27) 3.489 ? . 3_656
C(30) H(31) 2.728 ? . .
C(30) H(32) 3.225 ? . .
C(30) H(33) 3.369 ? . .
C(30) H(34) 2.756 ? . .
C(30) H(35) 2.032 ? . .
C(30) H(36) 2.023 ? . .
C(30) H(56) 3.386 ? . 4_544
C(31) H(12) 3.575 ? . 4_544
C(31) H(13) 2.646 ? . .
C(31) H(14) 2.593 ? . .
C(31) H(22) 2.600 ? . .
C(31) H(23) 3.303 ? . .
C(31) H(24) 2.760 ? . .
C(31) H(25) 3.442 ? . .
C(31) H(31) 2.773 ? . .
C(31) H(32) 3.354 ? . .
C(31) H(33) 3.221 ? . .
C(31) H(34) 2.746 ? . .
C(31) H(42) 2.054 ? . .
C(31) H(43) 2.060 ? . .
C(31) H(44) 2.643 ? . .
C(31) H(45) 2.656 ? . .
C(31) H(54) 3.444 ? . .
C(32) H(13) 2.756 ? . .
C(32) H(14) 3.325 ? . .
C(32) H(31) 2.770 ? . .
C(32) H(34) 2.948 ? . .
C(32) H(40) 2.042 ? . .
C(32) H(41) 2.036 ? . .
C(32) H(44) 2.055 ? . .
C(32) H(45) 2.051 ? . .
C(32) H(46) 2.933 ? . .
C(32) H(47) 3.293 ? . .
C(32) H(48) 2.538 ? . .
C(32) H(57) 3.172 ? . 4_544
C(33) H(6) 3.216 ? . 4_545
C(33) H(12) 3.595 ? . 4_544
C(33) H(40) 2.565 ? . .
C(33) H(41) 2.705 ? . .
C(33) H(42) 2.060 ? . .
C(33) H(43) 2.063 ? . .
C(33) H(46) 2.040 ? . .
C(33) H(47) 2.039 ? . .
C(33) H(48) 2.037 ? . .
C(33) H(60) 3.504 ? . .
C(34) H(4) 3.467 ? . 4_545
C(34) H(6) 3.504 ? . 4_545
C(34) H(42) 2.715 ? . .
C(34) H(43) 2.725 ? . .
C(34) H(44) 2.041 ? . .
C(34) H(45) 2.039 ? . .
C(34) H(51) 3.585 ? . 4_544
C(34) H(52) 3.330 ? . 4_544
C(34) H(64) 3.470 ? . .
C(34) H(76) 3.315 ? . 4_544
C(35) H(45) 3.568 ? . .
C(35) H(51) 2.064 ? . .
C(35) H(52) 2.053 ? . .
C(35) H(53) 2.646 ? . .
C(35) H(54) 2.653 ? . .
C(35) H(58) 3.286 ? . .
C(35) H(59) 2.652 ? . .
C(35) H(60) 2.673 ? . .
C(35) H(61) 3.317 ? . .
C(35) H(67) 2.597 ? . .
C(35) H(68) 2.656 ? . .
C(35) H(76) 2.710 ? . .
C(35) H(77) 3.309 ? . .
C(35) H(78) 3.069 ? . .
C(35) H(79) 2.714 ? . .
C(36) H(48) 3.120 ? . 4_545
C(36) H(49) 2.035 ? . .
C(36) H(50) 2.048 ? . .
C(36) H(53) 2.042 ? . .
C(36) H(54) 2.040 ? . .
C(36) H(55) 2.935 ? . .
C(36) H(56) 3.288 ? . .
C(36) H(57) 2.538 ? . .
C(36) H(67) 3.324 ? . .
C(36) H(68) 2.745 ? . .
C(36) H(76) 2.696 ? . .
C(36) H(79) 2.912 ? . .
C(37) H(12) 3.130 ? . 4_544
C(37) H(24) 3.448 ? . .
C(37) H(49) 2.732 ? . .
C(37) H(50) 2.556 ? . .
C(37) H(51) 2.047 ? . .
C(37) H(52) 2.046 ? . .
C(37) H(55) 2.044 ? . .
C(37) H(56) 2.047 ? . .
C(37) H(57) 2.043 ? . .
C(38) H(12) 3.493 ? . 4_544
C(38) H(24) 3.500 ? . .
C(38) H(28) 3.389 ? . .
C(38) H(31) 3.476 ? . 4_545
C(38) H(39) 3.378 ? . 4_545
C(38) H(42) 3.498 ? . 4_545
C(38) H(43) 3.539 ? . 4_545
C(38) H(51) 2.712 ? . .
C(38) H(52) 2.710 ? . .
C(38) H(53) 2.045 ? . .
C(38) H(54) 2.046 ? . .
C(39) H(49) 2.553 ? . .
C(39) H(50) 2.660 ? . .
C(39) H(60) 2.050 ? . .
C(39) H(61) 2.057 ? . .
C(39) H(62) 2.630 ? . .
C(39) H(63) 2.646 ? . .
C(39) H(67) 2.756 ? . .
C(39) H(68) 3.383 ? . .
C(39) H(69) 2.786 ? . .
C(39) H(70) 3.392 ? . .
C(39) H(76) 3.269 ? . .
C(39) H(77) 2.569 ? . .
C(39) H(78) 2.524 ? . .
C(39) H(79) 3.417 ? . .
C(40) H(21) 3.468 ? . 1_455
C(40) H(49) 3.144 ? . .
C(40) H(50) 2.668 ? . .
C(40) H(58) 2.034 ? . .
C(40) H(59) 2.042 ? . .
C(40) H(62) 2.038 ? . .
C(40) H(63) 2.036 ? . .
C(40) H(64) 2.916 ? . .
C(40) H(65) 3.287 ? . .
C(40) H(66) 2.527 ? . .
C(40) H(67) 2.726 ? . .
C(40) H(69) 3.111 ? . .
C(41) H(21) 3.572 ? . 1_455
C(41) H(58) 2.630 ? . .
C(41) H(59) 2.629 ? . .
C(41) H(60) 2.040 ? . .
C(41) H(61) 2.043 ? . .
C(41) H(64) 2.033 ? . .
C(41) H(65) 2.047 ? . .
C(41) H(66) 2.030 ? . .
C(41) H(80) 3.359 ? . 3_556
C(41) H(81) 3.418 ? . 3_556
C(42) H(19) 3.398 ? . 1_455
C(42) H(46) 3.458 ? . .
C(42) H(60) 2.699 ? . .
C(42) H(61) 2.708 ? . .
C(42) H(62) 2.037 ? . .
C(42) H(63) 2.032 ? . .
C(42) H(72) 3.175 ? . 4_544
C(42) H(73) 3.290 ? . 4_544
C(42) H(80) 3.378 ? . 3_556
C(42) H(81) 3.543 ? . 3_556
C(43) H(49) 3.344 ? . .
C(43) H(50) 2.584 ? . .
C(43) H(52) 2.711 ? . .
C(43) H(58) 2.757 ? . .
C(43) H(59) 3.412 ? . .
C(43) H(60) 3.361 ? . .
C(43) H(61) 2.705 ? . .
C(43) H(69) 1.903 ? . .
C(43) H(70) 1.903 ? . .
C(43) H(71) 2.601 ? . .
C(43) H(72) 2.603 ? . .
C(43) H(76) 2.520 ? . .
C(43) H(77) 2.603 ? . .
C(44) H(21) 3.496 ? . 1_455
C(44) H(58) 2.863 ? . .
C(44) H(61) 3.089 ? . .
C(44) H(67) 1.890 ? . .
C(44) H(68) 1.890 ? . .
C(44) H(71) 2.011 ? . .
C(44) H(72) 2.019 ? . .
C(44) H(73) 2.894 ? . .
C(44) H(74) 3.223 ? . .
C(44) H(75) 2.505 ? . .
C(44) H(76) 3.130 ? . .
C(44) H(77) 2.696 ? . .
C(45) H(65) 3.493 ? . 4_545
C(45) H(67) 2.560 ? . .
C(45) H(68) 2.539 ? . .
C(45) H(69) 2.027 ? . .
C(45) H(70) 2.019 ? . .
C(45) H(73) 1.953 ? . .
C(45) H(74) 1.958 ? . .
C(45) H(75) 1.971 ? . .
C(46) H(16) 3.532 ? . 1_455
C(46) H(25) 3.398 ? . 1_455
C(46) H(30) 3.398 ? . 1_455
C(46) H(65) 3.321 ? . 4_545
C(46) H(69) 2.672 ? . .
C(46) H(70) 2.672 ? . .
C(46) H(71) 1.949 ? . .
C(46) H(72) 1.962 ? . .
C(47) H(49) 2.788 ? . .
C(47) H(50) 3.284 ? . .
C(47) H(51) 2.835 ? . .
C(47) H(52) 3.059 ? . .
C(47) H(58) 2.546 ? . .
C(47) H(59) 2.653 ? . .
C(47) H(67) 3.246 ? . .
C(47) H(68) 2.612 ? . .
C(47) H(69) 3.305 ? . .
C(47) H(70) 2.661 ? . .
C(47) H(78) 2.037 ? . .
C(47) H(79) 2.031 ? . .
C(47) H(80) 3.517 ? . .
C(47) H(81) 3.008 ? . .
C(47) H(82) 3.053 ? . .
C(47) H(84) 2.867 ? . .
C(48) H(49) 2.771 ? . .
C(48) H(51) 2.993 ? . .
C(48) H(58) 3.192 ? . .
C(48) H(59) 2.649 ? . .
C(48) H(76) 2.063 ? . .
C(48) H(77) 2.054 ? . .
C(48) H(80) 2.152 ? . .
C(48) H(81) 2.147 ? . .
C(48) H(82) 2.814 ? . .
C(48) H(83) 3.201 ? . .
C(48) H(84) 2.362 ? . .
C(49) H(62) 3.247 ? . 3_556
C(49) H(65) 3.528 ? . 3_556
C(49) H(76) 3.020 ? . .
C(49) H(77) 2.848 ? . .
C(49) H(78) 2.117 ? . .
C(49) H(79) 2.123 ? . .
C(49) H(82) 1.868 ? . .
C(49) H(83) 1.862 ? . .
C(49) H(84) 1.884 ? . .
C(50) H(3) 3.071 ? . 1_556
C(50) H(4) 3.413 ? . 1_556
C(50) H(76) 2.930 ? . .
C(50) H(77) 3.182 ? . .
C(50) H(78) 3.193 ? . .
C(50) H(79) 2.667 ? . .
C(50) H(80) 1.882 ? . .
C(50) H(81) 1.888 ? . .
H(1) S(5) 3.188 ? . .
H(1) S(11) 3.239 ? . 1_554
H(1) C(5) 2.076 ? . .
H(1) C(6) 3.036 ? . .
H(1) C(8) 2.106 ? . .
H(1) C(9) 3.224 ? . .
H(1) C(14) 2.976 ? . 1_554
H(1) C(16) 3.146 ? . 1_554
H(1) H(2) 1.583 ? . .
H(1) H(3) 2.676 ? . .
H(1) H(4) 2.239 ? . .
H(1) H(7) 2.550 ? . 1_554
H(1) H(18) 3.510 ? . 2_655
H(1) H(20) 2.931 ? . 2_655
H(1) H(71) 3.391 ? . 2_555
H(1) H(83) 3.545 ? . 1_554
H(2) S(5) 3.227 ? . .
H(2) S(6) 3.280 ? . 3_555
H(2) C(5) 2.080 ? . .
H(2) C(5) 3.307 ? . 3_555
H(2) C(6) 2.967 ? . .
H(2) C(6) 2.922 ? . 3_555
H(2) C(8) 2.121 ? . .
H(2) C(9) 3.094 ? . .
H(2) C(9) 3.208 ? . 3_555
H(2) H(1) 1.583 ? . .
H(2) H(3) 2.243 ? . .
H(2) H(4) 2.790 ? . .
H(2) H(5) 3.440 ? . .
H(2) H(5) 2.700 ? . 3_555
H(2) H(20) 3.386 ? . 2_655
H(2) H(71) 3.153 ? . 2_555
H(3) S(5) 3.269 ? . 3_555
H(3) C(5) 3.068 ? . .
H(3) C(5) 3.529 ? . 3_555
H(3) C(6) 3.053 ? . .
H(3) C(7) 2.078 ? . .
H(3) C(9) 2.056 ? . .
H(3) C(50) 3.071 ? . 1_554
H(3) H(1) 2.676 ? . .
H(3) H(2) 2.243 ? . .
H(3) H(4) 1.571 ? . .
H(3) H(5) 2.215 ? . .
H(3) H(6) 2.650 ? . .
H(3) H(47) 2.958 ? . 4_544
H(3) H(82) 2.521 ? . 1_554
H(3) H(83) 3.075 ? . 1_554
H(3) H(84) 3.137 ? . 1_554
H(4) S(12) 3.588 ? . 1_554
H(4) C(5) 2.941 ? . .
H(4) C(6) 2.930 ? . .
H(4) C(7) 2.094 ? . .
H(4) C(9) 2.079 ? . .
H(4) C(14) 3.400 ? . 1_554
H(4) C(15) 3.234 ? . 1_554
H(4) C(34) 3.467 ? . 4_544
H(4) C(50) 3.413 ? . 1_554
H(4) H(1) 2.239 ? . .
H(4) H(2) 2.790 ? . .
H(4) H(3) 1.571 ? . .
H(4) H(5) 2.770 ? . .
H(4) H(6) 2.210 ? . .
H(4) H(12) 3.488 ? . 1_554
H(4) H(44) 2.951 ? . 4_544
H(4) H(47) 2.735 ? . 4_544
H(4) H(82) 3.279 ? . 1_554
H(4) H(83) 3.258 ? . 1_554
H(4) H(84) 3.133 ? . 1_554
H(5) S(5) 3.431 ? . 3_555
H(5) S(6) 3.192 ? . .
H(5) C(5) 2.978 ? . .
H(5) C(5) 3.473 ? . 3_555
H(5) C(6) 2.079 ? . .
H(5) C(7) 3.104 ? . .
H(5) C(7) 3.445 ? . 3_555
H(5) C(8) 2.096 ? . .
H(5) H(2) 3.440 ? . .
H(5) H(2) 2.700 ? . 3_555
H(5) H(3) 2.215 ? . .
H(5) H(4) 2.770 ? . .
H(5) H(6) 1.583 ? . .
H(5) H(47) 3.355 ? . 4_544
H(5) H(50) 3.571 ? . 4_544
H(5) H(60) 3.525 ? . 4_544
H(5) H(61) 3.330 ? . 4_544
H(5) H(67) 3.212 ? . 4_544
H(6) S(6) 3.147 ? . .
H(6) C(5) 3.022 ? . .
H(6) C(6) 2.057 ? . .
H(6) C(7) 3.215 ? . .
H(6) C(8) 2.072 ? . .
H(6) C(33) 3.216 ? . 4_544
H(6) C(34) 3.504 ? . 4_544
H(6) H(3) 2.650 ? . .
H(6) H(4) 2.210 ? . .
H(6) H(5) 1.583 ? . .
H(6) H(12) 3.297 ? . 1_554
H(6) H(44) 2.586 ? . 4_544
H(6) H(45) 3.210 ? . 4_544
H(6) H(47) 2.888 ? . 4_544
H(6) H(50) 2.791 ? . 4_544
H(6) H(53) 2.939 ? . 4_544
H(6) H(60) 3.343 ? . 4_544
H(6) H(67) 3.452 ? . 4_544
H(7) S(5) 3.160 ? . 1_556
H(7) S(11) 3.168 ? . .
H(7) C(5) 3.079 ? . 1_556
H(7) C(7) 3.208 ? . 1_556
H(7) C(14) 2.063 ? . .
H(7) C(15) 3.026 ? . .
H(7) C(17) 2.110 ? . .
H(7) C(18) 3.206 ? . .
H(7) C(21) 3.189 ? . 2_656
H(7) C(22) 3.495 ? . 2_656
H(7) H(1) 2.550 ? . 1_556
H(7) H(8) 1.581 ? . .
H(7) H(9) 2.245 ? . .
H(7) H(10) 2.689 ? . .
H(7) H(17) 2.868 ? . 2_656
H(7) H(18) 2.827 ? . 2_656
H(7) H(20) 2.997 ? . 2_656
H(8) S(10) 3.285 ? . 3_657
H(8) S(11) 3.205 ? . .
H(8) S(12) 3.166 ? . 3_657
H(8) C(12) 3.080 ? . 3_657
H(8) C(13) 3.042 ? . 3_657
H(8) C(14) 2.060 ? . .
H(8) C(15) 2.953 ? . .
H(8) C(17) 2.113 ? . .
H(8) C(18) 3.080 ? . .
H(8) C(21) 3.403 ? . 2_656
H(8) H(7) 1.581 ? . .
H(8) H(9) 2.785 ? . .
H(8) H(10) 2.247 ? . .
H(8) H(11) 3.413 ? . .
H(8) H(17) 2.815 ? . 2_656
H(8) H(18) 3.083 ? . 2_656
H(9) S(5) 3.516 ? . 1_556
H(9) S(6) 3.597 ? . 1_556
H(9) C(4) 3.494 ? . 1_556
H(9) C(5) 3.156 ? . 1_556
H(9) C(6) 3.191 ? . 1_556
H(9) C(14) 2.960 ? . .
H(9) C(15) 2.955 ? . .
H(9) C(16) 2.098 ? . .
H(9) C(18) 2.084 ? . .
H(9) C(30) 3.453 ? . 1_556
H(9) H(7) 2.245 ? . .
H(9) H(8) 2.785 ? . .
H(9) H(10) 1.574 ? . .
H(9) H(11) 2.771 ? . .
H(9) H(12) 2.232 ? . .
H(9) H(37) 3.386 ? . 1_556
H(9) H(38) 3.116 ? . 1_556
H(9) H(39) 3.291 ? . 1_556
H(9) H(53) 3.075 ? . 4_545
H(9) H(56) 2.853 ? . 4_545
H(10) S(9) 3.259 ? . 3_657
H(10) C(12) 3.220 ? . 3_657
H(10) C(14) 3.090 ? . .
H(10) C(15) 3.086 ? . .
H(10) C(16) 2.094 ? . .
H(10) C(18) 2.087 ? . .
H(10) C(30) 2.919 ? . 1_556
H(10) H(7) 2.689 ? . .
H(10) H(8) 2.247 ? . .
H(10) H(9) 1.574 ? . .
H(10) H(11) 2.236 ? . .
H(10) H(12) 2.684 ? . .
H(10) H(37) 2.483 ? . 1_556
H(10) H(38) 2.691 ? . 1_556
H(10) H(39) 3.132 ? . 1_556
H(10) H(56) 2.821 ? . 4_545
H(11) S(9) 3.481 ? . 3_657
H(11) S(11) 3.258 ? . 3_657
H(11) S(12) 3.179 ? . .
H(11) C(14) 2.952 ? . .
H(11) C(15) 2.057 ? . .
H(11) C(16) 3.076 ? . .
H(11) C(17) 2.096 ? . .
H(11) H(8) 3.413 ? . .
H(11) H(9) 2.771 ? . .
H(11) H(10) 2.236 ? . .
H(11) H(12) 1.582 ? . .
H(11) H(14) 3.033 ? . 4_545
H(11) H(24) 3.070 ? . 4_545
H(11) H(25) 3.227 ? . 4_545
H(11) H(40) 3.129 ? . 4_545
H(11) H(56) 3.168 ? . 4_545
H(12) S(12) 3.154 ? . .
H(12) C(14) 3.029 ? . .
H(12) C(15) 2.064 ? . .
H(12) C(16) 3.210 ? . .
H(12) C(17) 2.098 ? . .
H(12) C(31) 3.575 ? . 4_545
H(12) C(33) 3.595 ? . 4_545
H(12) C(37) 3.130 ? . 4_545
H(12) C(38) 3.493 ? . 4_545
H(12) H(4) 3.488 ? . 1_556
H(12) H(6) 3.297 ? . 1_556
H(12) H(9) 2.232 ? . .
H(12) H(10) 2.684 ? . .
H(12) H(11) 1.582 ? . .
H(12) H(24) 3.340 ? . 4_545
H(12) H(40) 2.646 ? . 4_545
H(12) H(44) 2.700 ? . 4_545
H(12) H(53) 2.487 ? . 4_545
H(12) H(54) 3.108 ? . 4_545
H(12) H(56) 2.922 ? . 4_545
H(13) S(12) 3.250 ? . 4_544
H(13) N(1) 2.040 ? . .
H(13) C(20) 2.040 ? . .
H(13) C(21) 2.673 ? . .
H(13) C(23) 3.326 ? . .
H(13) C(27) 2.632 ? . .
H(13) C(31) 2.646 ? . .
H(13) C(32) 2.756 ? . .
H(13) H(14) 1.564 ? . .
H(13) H(15) 2.341 ? . .
H(13) H(16) 2.818 ? . .
H(13) H(17) 2.450 ? . .
H(13) H(18) 2.990 ? . .
H(13) H(23) 3.591 ? . .
H(13) H(28) 3.542 ? . 4_544
H(13) H(31) 2.363 ? . .
H(13) H(32) 2.959 ? . .
H(13) H(40) 2.877 ? . .
H(13) H(41) 3.546 ? . .
H(13) H(42) 2.155 ? . .
H(13) H(43) 3.175 ? . .
H(13) H(55) 3.525 ? . 4_544
H(14) S(12) 3.185 ? . 4_544
H(14) N(1) 2.043 ? . .
H(14) C(18) 3.581 ? . 4_544
H(14) C(20) 2.045 ? . .
H(14) C(21) 2.664 ? . .
H(14) C(23) 2.709 ? . .
H(14) C(24) 2.715 ? . .
H(14) C(27) 3.309 ? . .
H(14) C(31) 2.593 ? . .
H(14) C(32) 3.325 ? . .
H(14) H(11) 3.033 ? . 4_544
H(14) H(13) 1.564 ? . .
H(14) H(15) 2.825 ? . .
H(14) H(16) 2.354 ? . .
H(14) H(17) 2.868 ? . .
H(14) H(18) 2.509 ? . .
H(14) H(22) 3.555 ? . .
H(14) H(23) 3.088 ? . .
H(14) H(24) 2.848 ? . .
H(14) H(25) 2.250 ? . .
H(14) H(31) 3.459 ? . .
H(14) H(32) 3.561 ? . .
H(14) H(40) 2.353 ? . .
H(14) H(41) 3.446 ? . .
H(14) H(42) 2.973 ? . .
H(15) S(1) 3.514 ? . 3_656
H(15) S(7) 2.881 ? . 3_656
H(15) N(1) 2.768 ? . .
H(15) C(19) 2.053 ? . .
H(15) C(21) 2.029 ? . .
H(15) C(22) 2.671 ? . .
H(15) C(23) 3.332 ? . .
H(15) C(27) 2.692 ? . .
H(15) H(13) 2.341 ? . .
H(15) H(14) 2.825 ? . .
H(15) H(16) 1.567 ? . .
H(15) H(17) 2.361 ? . .
H(15) H(18) 2.803 ? . .
H(15) H(19) 2.792 ? . .
H(15) H(20) 3.577 ? . .
H(15) H(21) 2.636 ? . .
H(15) H(23) 2.916 ? . .
H(15) H(31) 2.782 ? . .
H(15) H(32) 2.163 ? . .
H(16) S(1) 3.060 ? . 3_656
H(16) N(1) 2.749 ? . .
H(16) C(19) 2.048 ? . .
H(16) C(21) 2.035 ? . .
H(16) C(22) 2.729 ? . .
H(16) C(23) 2.684 ? . .
H(16) C(24) 3.047 ? . .
H(16) C(27) 3.334 ? . .
H(16) C(46) 3.532 ? . 1_655
H(16) H(13) 2.818 ? . .
H(16) H(14) 2.354 ? . .
H(16) H(15) 1.567 ? . .
H(16) H(17) 2.812 ? . .
H(16) H(18) 2.303 ? . .
H(16) H(19) 3.319 ? . .
H(16) H(20) 3.420 ? . .
H(16) H(21) 2.452 ? . .
H(16) H(23) 2.227 ? . .
H(16) H(25) 2.526 ? . .
H(16) H(26) 3.590 ? . .
H(16) H(32) 2.907 ? . .
H(16) H(75) 2.684 ? . 1_655
H(17) C(16) 3.251 ? . 2_646
H(17) C(19) 2.640 ? . .
H(17) C(20) 2.031 ? . .
H(17) C(22) 2.060 ? . .
H(17) C(26) 3.251 ? . 4_544
H(17) H(7) 2.868 ? . 2_646
H(17) H(8) 2.815 ? . 2_646
H(17) H(13) 2.450 ? . .
H(17) H(14) 2.868 ? . .
H(17) H(15) 2.361 ? . .
H(17) H(16) 2.812 ? . .
H(17) H(18) 1.566 ? . .
H(17) H(19) 2.204 ? . .
H(17) H(20) 2.510 ? . .
H(17) H(21) 2.801 ? . .
H(17) H(28) 2.844 ? . 4_544
H(17) H(29) 2.780 ? . 4_544
H(18) S(11) 2.854 ? . 2_646
H(18) C(14) 3.370 ? . 2_646
H(18) C(16) 3.206 ? . 2_646
H(18) C(19) 2.704 ? . .
H(18) C(20) 2.025 ? . .
H(18) C(22) 2.035 ? . .
H(18) H(1) 3.510 ? . 2_645
H(18) H(7) 2.827 ? . 2_646
H(18) H(8) 3.083 ? . 2_646
H(18) H(13) 2.990 ? . .
H(18) H(14) 2.509 ? . .
H(18) H(15) 2.803 ? . .
H(18) H(16) 2.303 ? . .
H(18) H(17) 1.566 ? . .
H(18) H(19) 2.755 ? . .
H(18) H(20) 2.187 ? . .
H(18) H(21) 2.514 ? . .
H(18) H(25) 3.537 ? . .
H(18) H(74) 3.252 ? . 1_655
H(18) H(75) 3.352 ? . 1_655
H(19) C(20) 2.926 ? . .
H(19) C(21) 2.033 ? . .
H(19) C(26) 3.390 ? . 4_544
H(19) C(42) 3.398 ? . 1_655
H(19) H(15) 2.792 ? . .
H(19) H(16) 3.319 ? . .
H(19) H(17) 2.204 ? . .
H(19) H(18) 2.755 ? . .
H(19) H(20) 1.568 ? . .
H(19) H(21) 1.568 ? . .
H(19) H(28) 3.565 ? . 4_544
H(19) H(29) 2.585 ? . 4_544
H(19) H(61) 3.450 ? . 1_655
H(19) H(63) 3.506 ? . 1_655
H(19) H(65) 3.255 ? . 1_655
H(19) H(66) 2.831 ? . 1_655
H(20) S(5) 3.267 ? . 2_645
H(20) C(7) 3.445 ? . 2_645
H(20) C(20) 3.280 ? . .
H(20) C(21) 2.050 ? . .
H(20) H(1) 2.931 ? . 2_645
H(20) H(2) 3.386 ? . 2_645
H(20) H(7) 2.997 ? . 2_646
H(20) H(15) 3.577 ? . .
H(20) H(16) 3.420 ? . .
H(20) H(17) 2.510 ? . .
H(20) H(18) 2.187 ? . .
H(20) H(19) 1.568 ? . .
H(20) H(21) 1.568 ? . .
H(20) H(61) 3.293 ? . 1_655
H(20) H(66) 3.452 ? . 1_655
H(20) H(71) 3.248 ? . 1_655
H(21) C(20) 2.551 ? . .
H(21) C(21) 2.058 ? . .
H(21) C(40) 3.468 ? . 1_655
H(21) C(41) 3.572 ? . 1_655
H(21) C(44) 3.496 ? . 1_655
H(21) H(15) 2.636 ? . .
H(21) H(16) 2.452 ? . .
H(21) H(17) 2.801 ? . .
H(21) H(18) 2.514 ? . .
H(21) H(19) 1.568 ? . .
H(21) H(20) 1.568 ? . .
H(21) H(61) 2.706 ? . 1_655
H(21) H(63) 3.125 ? . 1_655
H(21) H(66) 3.284 ? . 1_655
H(21) H(69) 2.679 ? . 1_655
H(21) H(71) 3.317 ? . 1_655
H(21) H(75) 3.290 ? . 1_655
H(22) S(8) 2.956 ? . .
H(22) N(1) 2.036 ? . .
H(22) C(19) 3.320 ? . .
H(22) C(24) 2.035 ? . .
H(22) C(25) 2.621 ? . .
H(22) C(27) 2.670 ? . .
H(22) C(28) 2.745 ? . .
H(22) C(29) 3.106 ? . 3_656
H(22) C(31) 2.600 ? . .
H(22) H(14) 3.555 ? . .
H(22) H(23) 1.563 ? . .
H(22) H(24) 2.355 ? . .
H(22) H(25) 2.819 ? . .
H(22) H(26) 2.858 ? . .
H(22) H(27) 2.415 ? . .
H(22) H(31) 3.565 ? . .
H(22) H(32) 2.915 ? . .
H(22) H(33) 2.159 ? . .
H(22) H(34) 3.095 ? . .
H(22) H(35) 2.674 ? . 3_656
H(22) H(36) 2.632 ? . 3_656
H(22) H(40) 2.922 ? . .
H(22) H(41) 2.314 ? . .
H(23) S(1) 2.927 ? . 3_656
H(23) N(1) 2.044 ? . .
H(23) C(19) 2.737 ? . .
H(23) C(20) 2.749 ? . .
H(23) C(24) 2.042 ? . .
H(23) C(25) 2.625 ? . .
H(23) C(27) 2.575 ? . .
H(23) C(28) 3.253 ? . .
H(23) C(29) 3.395 ? . 3_656
H(23) C(31) 3.303 ? . .
H(23) H(13) 3.591 ? . .
H(23) H(14) 3.088 ? . .
H(23) H(15) 2.916 ? . .
H(23) H(16) 2.227 ? . .
H(23) H(22) 1.563 ? . .
H(23) H(24) 2.831 ? . .
H(23) H(25) 2.346 ? . .
H(23) H(26) 2.407 ? . .
H(23) H(27) 2.890 ? . .
H(23) H(31) 3.440 ? . .
H(23) H(32) 2.336 ? . .
H(23) H(33) 2.879 ? . .
H(23) H(35) 2.599 ? . 3_656
H(23) H(36) 3.358 ? . 3_656
H(23) H(40) 3.573 ? . .
H(23) H(41) 3.429 ? . .
H(24) N(1) 2.792 ? . .
H(24) C(19) 3.302 ? . .
H(24) C(23) 2.064 ? . .
H(24) C(25) 2.061 ? . .
H(24) C(26) 2.728 ? . .
H(24) C(31) 2.760 ? . .
H(24) C(37) 3.448 ? . .
H(24) C(38) 3.500 ? . .
H(24) H(11) 3.070 ? . 4_544
H(24) H(12) 3.340 ? . 4_544
H(24) H(14) 2.848 ? . .
H(24) H(22) 2.355 ? . .
H(24) H(23) 2.831 ? . .
H(24) H(25) 1.573 ? . .
H(24) H(26) 2.834 ? . .
H(24) H(27) 2.340 ? . .
H(24) H(28) 2.845 ? . .
H(24) H(30) 2.707 ? . .
H(24) H(40) 2.226 ? . .
H(24) H(41) 2.869 ? . .
H(24) H(54) 2.714 ? . .
H(24) H(55) 3.139 ? . .
H(24) H(56) 3.400 ? . .
H(25) N(1) 2.803 ? . .
H(25) C(19) 2.721 ? . .
H(25) C(20) 3.057 ? . .
H(25) C(23) 2.056 ? . .
H(25) C(25) 2.045 ? . .
H(25) C(26) 2.706 ? . .
H(25) C(31) 3.442 ? . .
H(25) C(46) 3.398 ? . 1_655
H(25) H(11) 3.227 ? . 4_544
H(25) H(14) 2.250 ? . .
H(25) H(16) 2.526 ? . .
H(25) H(18) 3.537 ? . .
H(25) H(22) 2.819 ? . .
H(25) H(23) 2.346 ? . .
H(25) H(24) 1.573 ? . .
H(25) H(26) 2.353 ? . .
H(25) H(27) 2.812 ? . .
H(25) H(28) 3.286 ? . .
H(25) H(29) 3.409 ? . .
H(25) H(30) 2.400 ? . .
H(25) H(40) 3.044 ? . .
H(25) H(73) 3.551 ? . 1_655
H(25) H(74) 3.328 ? . 1_655
H(25) H(75) 2.810 ? . 1_655
H(26) S(3) 3.194 ? . 3_656
H(26) C(23) 2.625 ? . .
H(26) C(24) 2.049 ? . .
H(26) C(26) 2.026 ? . .
H(26) C(29) 3.550 ? . 3_656
H(26) H(16) 3.590 ? . .
H(26) H(22) 2.858 ? . .
H(26) H(23) 2.407 ? . .
H(26) H(24) 2.834 ? . .
H(26) H(25) 2.353 ? . .
H(26) H(27) 1.567 ? . .
H(26) H(28) 2.759 ? . .
H(26) H(29) 2.169 ? . .
H(26) H(30) 2.494 ? . .
H(26) H(35) 2.774 ? . 3_656
H(26) H(38) 3.155 ? . 3_656
H(26) H(73) 3.450 ? . 1_655
H(26) H(75) 3.049 ? . 1_655
H(27) S(8) 3.470 ? . .
H(27) S(10) 3.418 ? . .
H(27) C(23) 2.637 ? . .
H(27) C(24) 2.033 ? . .
H(27) C(26) 2.018 ? . .
H(27) C(29) 3.327 ? . 3_656
H(27) C(30) 3.489 ? . 3_656
H(27) H(22) 2.415 ? . .
H(27) H(23) 2.890 ? . .
H(27) H(24) 2.340 ? . .
H(27) H(25) 2.812 ? . .
H(27) H(26) 1.567 ? . .
H(27) H(28) 2.178 ? . .
H(27) H(29) 2.471 ? . .
H(27) H(30) 2.756 ? . .
H(27) H(35) 2.896 ? . 3_656
H(27) H(36) 3.122 ? . 3_656
H(27) H(38) 2.881 ? . 3_656
H(28) C(24) 2.932 ? . .
H(28) C(25) 2.026 ? . .
H(28) C(38) 3.389 ? . .
H(28) H(13) 3.542 ? . 4_545
H(28) H(17) 2.844 ? . 4_545
H(28) H(19) 3.565 ? . 4_545
H(28) H(24) 2.845 ? . .
H(28) H(25) 3.286 ? . .
H(28) H(26) 2.759 ? . .
H(28) H(27) 2.178 ? . .
H(28) H(29) 1.568 ? . .
H(28) H(30) 1.568 ? . .
H(28) H(55) 2.542 ? . .
H(28) H(56) 3.452 ? . .
H(29) C(21) 3.453 ? . 4_545
H(29) C(22) 3.359 ? . 4_545
H(29) C(24) 3.281 ? . .
H(29) C(25) 2.018 ? . .
H(29) H(17) 2.780 ? . 4_545
H(29) H(19) 2.585 ? . 4_545
H(29) H(25) 3.409 ? . .
H(29) H(26) 2.169 ? . .
H(29) H(27) 2.471 ? . .
H(29) H(28) 1.568 ? . .
H(29) H(30) 1.568 ? . .
H(29) H(73) 3.183 ? . 1_655
H(30) S(9) 3.306 ? . 2_646
H(30) C(24) 2.537 ? . .
H(30) C(25) 2.019 ? . .
H(30) C(46) 3.398 ? . 1_655
H(30) H(24) 2.707 ? . .
H(30) H(25) 2.400 ? . .
H(30) H(26) 2.494 ? . .
H(30) H(27) 2.756 ? . .
H(30) H(28) 1.568 ? . .
H(30) H(29) 1.568 ? . .
H(30) H(55) 3.532 ? . .
H(30) H(73) 2.898 ? . 1_655
H(30) H(74) 3.438 ? . 1_655
H(30) H(75) 3.323 ? . 1_655
H(31) N(1) 2.054 ? . .
H(31) C(19) 2.574 ? . .
H(31) C(20) 3.190 ? . .
H(31) C(23) 3.307 ? . .
H(31) C(28) 2.037 ? . .
H(31) C(29) 2.704 ? . .
H(31) C(30) 2.728 ? . .
H(31) C(31) 2.773 ? . .
H(31) C(32) 2.770 ? . .
H(31) C(38) 3.476 ? . 4_544
H(31) H(13) 2.363 ? . .
H(31) H(14) 3.459 ? . .
H(31) H(15) 2.782 ? . .
H(31) H(22) 3.565 ? . .
H(31) H(23) 3.440 ? . .
H(31) H(32) 1.564 ? . .
H(31) H(33) 2.820 ? . .
H(31) H(34) 2.309 ? . .
H(31) H(35) 3.583 ? . .
H(31) H(36) 2.998 ? . .
H(31) H(37) 2.579 ? . .
H(31) H(39) 2.520 ? . .
H(31) H(41) 3.164 ? . .
H(31) H(42) 2.739 ? . .
H(31) H(43) 2.421 ? . .
H(31) H(55) 3.425 ? . 4_544
H(31) H(56) 3.376 ? . 4_544
H(31) H(57) 3.066 ? . 4_544
H(32) S(7) 3.137 ? . 3_656
H(32) N(1) 2.054 ? . .
H(32) C(19) 2.675 ? . .
H(32) C(20) 2.697 ? . .
H(32) C(23) 2.612 ? . .
H(32) C(28) 2.032 ? . .
H(32) C(29) 2.616 ? . .
H(32) C(30) 3.225 ? . .
H(32) C(31) 3.354 ? . .
H(32) H(13) 2.959 ? . .
H(32) H(14) 3.561 ? . .
H(32) H(15) 2.163 ? . .
H(32) H(16) 2.907 ? . .
H(32) H(22) 2.915 ? . .
H(32) H(23) 2.336 ? . .
H(32) H(31) 1.564 ? . .
H(32) H(33) 2.377 ? . .
H(32) H(34) 2.812 ? . .
H(32) H(35) 3.497 ? . .
H(32) H(36) 2.428 ? . .
H(32) H(37) 2.985 ? . .
H(32) H(39) 3.443 ? . .
H(33) Cu(1) 3.409 ? . .
H(33) S(8) 3.482 ? . .
H(33) N(1) 2.730 ? . .
H(33) C(23) 2.719 ? . .
H(33) C(27) 2.050 ? . .
H(33) C(28) 3.450 ? . 3_656
H(33) C(29) 2.061 ? . .
H(33) C(29) 3.313 ? . 3_656
H(33) C(30) 3.369 ? . .
H(33) C(31) 3.221 ? . .
H(33) H(22) 2.159 ? . .
H(33) H(23) 2.879 ? . .
H(33) H(31) 2.820 ? . .
H(33) H(32) 2.377 ? . .
H(33) H(33) 2.804 ? . 3_656
H(33) H(34) 1.570 ? . .
H(33) H(35) 2.326 ? . .
H(33) H(35) 3.264 ? . 3_656
H(33) H(36) 2.343 ? . .
H(33) H(36) 2.772 ? . 3_656
H(33) H(39) 3.487 ? . .
H(33) H(41) 2.774 ? . .
H(34) Cu(1) 3.521 ? . .
H(34) S(2) 2.990 ? . .
H(34) N(1) 2.809 ? . .
H(34) C(1) 3.314 ? . .
H(34) C(2) 2.930 ? . .
H(34) C(23) 3.488 ? . .
H(34) C(27) 2.045 ? . .
H(34) C(29) 2.056 ? . .
H(34) C(30) 2.756 ? . .
H(34) C(31) 2.746 ? . .
H(34) C(32) 2.948 ? . .
H(34) H(22) 3.095 ? . .
H(34) H(31) 2.309 ? . .
H(34) H(32) 2.812 ? . .
H(34) H(33) 1.570 ? . .
H(34) H(35) 2.355 ? . .
H(34) H(36) 2.824 ? . .
H(34) H(37) 3.334 ? . .
H(34) H(38) 3.458 ? . .
H(34) H(39) 2.455 ? . .
H(34) H(41) 2.353 ? . .
H(34) H(42) 3.594 ? . .
H(34) H(43) 2.330 ? . .
H(35) S(1) 3.210 ? . .
H(35) S(3) 3.500 ? . .
H(35) C(1) 3.062 ? . .
H(35) C(23) 3.066 ? . 3_656
H(35) C(25) 3.236 ? . 3_656
H(35) C(27) 3.327 ? . .
H(35) C(28) 2.055 ? . .
H(35) C(30) 2.032 ? . .
H(35) H(22) 2.674 ? . 3_656
H(35) H(23) 2.599 ? . 3_656
H(35) H(26) 2.774 ? . 3_656
H(35) H(27) 2.896 ? . 3_656
H(35) H(31) 3.583 ? . .
H(35) H(32) 3.497 ? . .
H(35) H(33) 2.326 ? . .
H(35) H(33) 3.264 ? . 3_656
H(35) H(34) 2.355 ? . .
H(35) H(36) 1.565 ? . .
H(35) H(37) 2.766 ? . .
H(35) H(38) 2.182 ? . .
H(35) H(39) 2.493 ? . .
H(36) S(8) 3.110 ? . 3_656
H(36) C(10) 3.518 ? . 3_656
H(36) C(11) 3.251 ? . 3_656
H(36) C(23) 3.423 ? . 3_656
H(36) C(27) 2.676 ? . .
H(36) C(28) 2.046 ? . .
H(36) C(30) 2.023 ? . .
H(36) H(22) 2.632 ? . 3_656
H(36) H(23) 3.358 ? . 3_656
H(36) H(27) 3.122 ? . 3_656
H(36) H(31) 2.998 ? . .
H(36) H(32) 2.428 ? . .
H(36) H(33) 2.343 ? . .
H(36) H(33) 2.772 ? . 3_656
H(36) H(34) 2.824 ? . .
H(36) H(35) 1.565 ? . .
H(36) H(37) 2.186 ? . .
H(36) H(38) 2.477 ? . .
H(36) H(39) 2.757 ? . .
H(37) S(9) 3.473 ? . 3_656
H(37) C(10) 3.195 ? . 3_656
H(37) C(11) 3.386 ? . 3_656
H(37) C(17) 3.337 ? . 1_554
H(37) C(27) 3.007 ? . .
H(37) C(28) 2.967 ? . .
H(37) C(29) 2.040 ? . .
H(37) H(9) 3.386 ? . 1_554
H(37) H(10) 2.483 ? . 1_554
H(37) H(31) 2.579 ? . .
H(37) H(32) 2.985 ? . .
H(37) H(34) 3.334 ? . .
H(37) H(35) 2.766 ? . .
H(37) H(36) 2.186 ? . .
H(37) H(38) 1.568 ? . .
H(37) H(39) 1.568 ? . .
H(37) H(56) 3.010 ? . 4_544
H(38) S(3) 3.509 ? . .
H(38) C(17) 3.276 ? . 1_554
H(38) C(25) 3.468 ? . 3_656
H(38) C(28) 3.319 ? . .
H(38) C(29) 2.038 ? . .
H(38) H(9) 3.116 ? . 1_554
H(38) H(10) 2.691 ? . 1_554
H(38) H(26) 3.155 ? . 3_656
H(38) H(27) 2.881 ? . 3_656
H(38) H(34) 3.458 ? . .
H(38) H(35) 2.182 ? . .
H(38) H(36) 2.477 ? . .
H(38) H(37) 1.568 ? . .
H(38) H(39) 1.568 ? . .
H(39) S(4) 3.496 ? . .
H(39) C(3) 3.367 ? . .
H(39) C(27) 3.003 ? . .
H(39) C(28) 2.573 ? . .
H(39) C(29) 2.025 ? . .
H(39) C(38) 3.378 ? . 4_544
H(39) H(9) 3.291 ? . 1_554
H(39) H(10) 3.132 ? . 1_554
H(39) H(31) 2.520 ? . .
H(39) H(32) 3.443 ? . .
H(39) H(33) 3.487 ? . .
H(39) H(34) 2.455 ? . .
H(39) H(35) 2.493 ? . .
H(39) H(36) 2.757 ? . .
H(39) H(37) 1.568 ? . .
H(39) H(38) 1.568 ? . .
H(39) H(43) 3.133 ? . .
H(39) H(56) 2.906 ? . 4_544
H(39) H(57) 2.960 ? . 4_544
H(40) N(1) 2.054 ? . .
H(40) C(18) 3.253 ? . 4_544
H(40) C(19) 2.606 ? . .
H(40) C(23) 2.677 ? . .
H(40) C(24) 2.758 ? . .
H(40) C(27) 3.357 ? . .
H(40) C(32) 2.042 ? . .
H(40) C(33) 2.565 ? . .
H(40) H(11) 3.129 ? . 4_544
H(40) H(12) 2.646 ? . 4_544
H(40) H(13) 2.877 ? . .
H(40) H(14) 2.353 ? . .
H(40) H(22) 2.922 ? . .
H(40) H(23) 3.573 ? . .
H(40) H(24) 2.226 ? . .
H(40) H(25) 3.044 ? . .
H(40) H(41) 1.563 ? . .
H(40) H(42) 2.403 ? . .
H(40) H(43) 2.822 ? . .
H(40) H(44) 2.358 ? . .
H(40) H(45) 2.794 ? . .
H(40) H(53) 3.468 ? . .
H(40) H(54) 2.873 ? . .
H(41) S(2) 3.176 ? . .
H(41) S(8) 3.019 ? . .
H(41) N(1) 2.044 ? . .
H(41) C(19) 3.296 ? . .
H(41) C(23) 2.558 ? . .
H(41) C(24) 3.234 ? . .
H(41) C(27) 2.769 ? . .
H(41) C(28) 2.758 ? . .
H(41) C(32) 2.036 ? . .
H(41) C(33) 2.705 ? . .
H(41) H(13) 3.546 ? . .
H(41) H(14) 3.446 ? . .
H(41) H(22) 2.314 ? . .
H(41) H(23) 3.429 ? . .
H(41) H(24) 2.869 ? . .
H(41) H(31) 3.164 ? . .
H(41) H(33) 2.774 ? . .
H(41) H(34) 2.353 ? . .
H(41) H(40) 1.563 ? . .
H(41) H(42) 2.816 ? . .
H(41) H(43) 2.297 ? . .
H(41) H(44) 2.990 ? . .
H(41) H(45) 2.520 ? . .
H(41) H(54) 3.082 ? . .
H(42) S(12) 3.082 ? . 4_544
H(42) N(1) 2.731 ? . .
H(42) C(19) 2.744 ? . .
H(42) C(27) 3.190 ? . .
H(42) C(31) 2.054 ? . .
H(42) C(33) 2.060 ? . .
H(42) C(34) 2.715 ? . .
H(42) C(38) 3.498 ? . 4_544
H(42) H(13) 2.155 ? . .
H(42) H(14) 2.973 ? . .
H(42) H(31) 2.739 ? . .
H(42) H(34) 3.594 ? . .
H(42) H(40) 2.403 ? . .
H(42) H(41) 2.816 ? . .
H(42) H(43) 1.572 ? . .
H(42) H(44) 2.364 ? . .
H(42) H(45) 2.832 ? . .
H(42) H(46) 3.288 ? . .
H(42) H(47) 3.423 ? . .
H(42) H(48) 2.402 ? . .
H(42) H(55) 3.305 ? . 4_544
H(42) H(57) 2.817 ? . 4_544
H(43) S(4) 3.488 ? . .
H(43) N(1) 2.858 ? . .
H(43) C(19) 3.561 ? . .
H(43) C(27) 2.797 ? . .
H(43) C(28) 2.972 ? . .
H(43) C(31) 2.060 ? . .
H(43) C(33) 2.063 ? . .
H(43) C(34) 2.725 ? . .
H(43) C(38) 3.539 ? . 4_544
H(43) H(13) 3.175 ? . .
H(43) H(31) 2.421 ? . .
H(43) H(34) 2.330 ? . .
H(43) H(39) 3.133 ? . .
H(43) H(40) 2.822 ? . .
H(43) H(41) 2.297 ? . .
H(43) H(42) 1.572 ? . .
H(43) H(44) 2.837 ? . .
H(43) H(45) 2.356 ? . .
H(43) H(46) 2.835 ? . .
H(43) H(48) 2.701 ? . .
H(43) H(57) 2.648 ? . 4_544
H(44) S(12) 3.375 ? . 4_544
H(44) C(8) 3.592 ? . 4_545
H(44) C(9) 3.411 ? . 4_545
H(44) C(15) 3.547 ? . 4_544
H(44) C(18) 3.469 ? . 4_544
H(44) C(31) 2.643 ? . .
H(44) C(32) 2.055 ? . .
H(44) C(34) 2.041 ? . .
H(44) H(4) 2.951 ? . 4_545
H(44) H(6) 2.586 ? . 4_545
H(44) H(12) 2.700 ? . 4_544
H(44) H(40) 2.358 ? . .
H(44) H(41) 2.990 ? . .
H(44) H(42) 2.364 ? . .
H(44) H(43) 2.837 ? . .
H(44) H(45) 1.568 ? . .
H(44) H(46) 2.773 ? . .
H(44) H(47) 2.193 ? . .
H(44) H(48) 2.504 ? . .
H(44) H(50) 3.510 ? . .
H(44) H(53) 3.366 ? . .
H(45) S(2) 3.103 ? . .
H(45) C(31) 2.656 ? . .
H(45) C(32) 2.051 ? . .
H(45) C(34) 2.039 ? . .
H(45) C(35) 3.568 ? . .
H(45) H(6) 3.210 ? . 4_545
H(45) H(40) 2.794 ? . .
H(45) H(41) 2.520 ? . .
H(45) H(42) 2.832 ? . .
H(45) H(43) 2.356 ? . .
H(45) H(44) 1.568 ? . .
H(45) H(46) 2.200 ? . .
H(45) H(47) 2.489 ? . .
H(45) H(48) 2.775 ? . .
H(45) H(49) 3.222 ? . .
H(45) H(50) 2.976 ? . .
H(45) H(60) 2.720 ? . .
H(46) S(4) 3.401 ? . .
H(46) C(32) 2.933 ? . .
H(46) C(33) 2.040 ? . .
H(46) C(42) 3.458 ? . .
H(46) H(42) 3.288 ? . .
H(46) H(43) 2.835 ? . .
H(46) H(44) 2.773 ? . .
H(46) H(45) 2.200 ? . .
H(46) H(47) 1.568 ? . .
H(46) H(48) 1.568 ? . .
H(46) H(52) 3.135 ? . 4_544
H(46) H(60) 3.384 ? . .
H(46) H(64) 2.651 ? . .
H(46) H(66) 3.519 ? . .
H(46) H(68) 3.344 ? . 4_544
H(46) H(76) 3.369 ? . 4_544
H(47) C(8) 3.116 ? . 4_545
H(47) C(9) 3.269 ? . 4_545
H(47) C(32) 3.293 ? . .
H(47) C(33) 2.039 ? . .
H(47) H(3) 2.958 ? . 4_545
H(47) H(4) 2.735 ? . 4_545
H(47) H(5) 3.355 ? . 4_545
H(47) H(6) 2.888 ? . 4_545
H(47) H(42) 3.423 ? . .
H(47) H(44) 2.193 ? . .
H(47) H(45) 2.489 ? . .
H(47) H(46) 1.568 ? . .
H(47) H(48) 1.568 ? . .
H(47) H(64) 3.507 ? . .
H(47) H(76) 3.164 ? . 4_544
H(47) H(84) 3.228 ? . 4_544
H(48) C(32) 2.538 ? . .
H(48) C(33) 2.037 ? . .
H(48) C(36) 3.120 ? . 4_544
H(48) H(42) 2.402 ? . .
H(48) H(43) 2.701 ? . .
H(48) H(44) 2.504 ? . .
H(48) H(45) 2.775 ? . .
H(48) H(46) 1.568 ? . .
H(48) H(47) 1.568 ? . .
H(48) H(51) 2.683 ? . 4_544
H(48) H(52) 2.667 ? . 4_544
H(48) H(57) 3.056 ? . 4_544
H(48) H(76) 2.879 ? . 4_544
H(48) H(84) 3.243 ? . 4_544
H(49) S(2) 3.059 ? . .
H(49) S(8) 2.990 ? . .
H(49) N(2) 2.016 ? . .
H(49) C(36) 2.035 ? . .
H(49) C(37) 2.732 ? . .
H(49) C(39) 2.553 ? . .
H(49) C(40) 3.144 ? . .
H(49) C(43) 3.344 ? . .
H(49) C(47) 2.788 ? . .
H(49) C(48) 2.771 ? . .
H(49) H(45) 3.222 ? . .
H(49) H(50) 1.563 ? . .
H(49) H(51) 2.284 ? . .
H(49) H(52) 2.811 ? . .
H(49) H(53) 3.030 ? . .
H(49) H(54) 2.549 ? . .
H(49) H(58) 3.445 ? . .
H(49) H(59) 2.380 ? . .
H(49) H(60) 2.732 ? . .
H(49) H(67) 3.454 ? . .
H(49) H(68) 3.576 ? . .
H(49) H(76) 3.159 ? . .
H(49) H(78) 2.667 ? . .
H(49) H(79) 2.381 ? . .
H(50) N(2) 2.028 ? . .
H(50) C(9) 3.528 ? . 4_545
H(50) C(36) 2.048 ? . .
H(50) C(37) 2.556 ? . .
H(50) C(39) 2.660 ? . .
H(50) C(40) 2.668 ? . .
H(50) C(43) 2.584 ? . .
H(50) C(47) 3.284 ? . .
H(50) H(5) 3.571 ? . 4_545
H(50) H(6) 2.791 ? . 4_545
H(50) H(44) 3.510 ? . .
H(50) H(45) 2.976 ? . .
H(50) H(49) 1.563 ? . .
H(50) H(51) 2.826 ? . .
H(50) H(52) 2.426 ? . .
H(50) H(53) 2.355 ? . .
H(50) H(54) 2.764 ? . .
H(50) H(58) 3.530 ? . .
H(50) H(59) 2.988 ? . .
H(50) H(60) 2.153 ? . .
H(50) H(61) 2.874 ? . .
H(50) H(67) 2.309 ? . .
H(50) H(68) 2.833 ? . .
H(50) H(76) 3.517 ? . .
H(51) S(8) 3.482 ? . .
H(51) S(10) 3.387 ? . .
H(51) N(2) 2.853 ? . .
H(51) C(34) 3.585 ? . 4_545
H(51) C(35) 2.064 ? . .
H(51) C(37) 2.047 ? . .
H(51) C(38) 2.712 ? . .
H(51) C(47) 2.835 ? . .
H(51) C(48) 2.993 ? . .
H(51) H(48) 2.683 ? . 4_545
H(51) H(49) 2.284 ? . .
H(51) H(50) 2.826 ? . .
H(51) H(52) 1.571 ? . .
H(51) H(53) 2.823 ? . .
H(51) H(54) 2.345 ? . .
H(51) H(55) 2.827 ? . .
H(51) H(57) 2.685 ? . .
H(51) H(68) 3.251 ? . .
H(51) H(76) 2.449 ? . .
H(51) H(78) 3.574 ? . .
H(51) H(79) 2.303 ? . .
H(51) H(84) 3.352 ? . .
H(52) S(6) 3.430 ? . 4_545
H(52) N(2) 2.686 ? . .
H(52) C(34) 3.330 ? . 4_545
H(52) C(35) 2.053 ? . .
H(52) C(37) 2.046 ? . .
H(52) C(38) 2.710 ? . .
H(52) C(43) 2.711 ? . .
H(52) C(47) 3.059 ? . .
H(52) H(46) 3.135 ? . 4_545
H(52) H(48) 2.667 ? . 4_545
H(52) H(49) 2.811 ? . .
H(52) H(50) 2.426 ? . .
H(52) H(51) 1.571 ? . .
H(52) H(53) 2.345 ? . .
H(52) H(54) 2.821 ? . .
H(52) H(55) 3.290 ? . .
H(52) H(56) 3.413 ? . .
H(52) H(57) 2.402 ? . .
H(52) H(67) 2.977 ? . .
H(52) H(68) 2.099 ? . .
H(52) H(76) 2.564 ? . .
H(52) H(79) 3.483 ? . .
H(53) S(6) 3.486 ? . 4_545
H(53) C(18) 3.306 ? . 4_544
H(53) C(35) 2.646 ? . .
H(53) C(36) 2.042 ? . .
H(53) C(38) 2.045 ? . .
H(53) H(6) 2.939 ? . 4_545
H(53) H(9) 3.075 ? . 4_544
H(53) H(12) 2.487 ? . 4_544
H(53) H(40) 3.468 ? . .
H(53) H(44) 3.366 ? . .
H(53) H(49) 3.030 ? . .
H(53) H(50) 2.355 ? . .
H(53) H(51) 2.823 ? . .
H(53) H(52) 2.345 ? . .
H(53) H(54) 1.568 ? . .
H(53) H(55) 2.774 ? . .
H(53) H(56) 2.198 ? . .
H(53) H(57) 2.511 ? . .
H(54) S(8) 3.116 ? . .
H(54) C(31) 3.444 ? . .
H(54) C(35) 2.653 ? . .
H(54) C(36) 2.040 ? . .
H(54) C(38) 2.046 ? . .
H(54) H(12) 3.108 ? . 4_544
H(54) H(24) 2.714 ? . .
H(54) H(40) 2.873 ? . .
H(54) H(41) 3.082 ? . .
H(54) H(49) 2.549 ? . .
H(54) H(50) 2.764 ? . .
H(54) H(51) 2.345 ? . .
H(54) H(52) 2.821 ? . .
H(54) H(53) 1.568 ? . .
H(54) H(55) 2.205 ? . .
H(54) H(56) 2.500 ? . .
H(54) H(57) 2.780 ? . .
H(55) S(10) 3.551 ? . .
H(55) C(26) 3.351 ? . .
H(55) C(36) 2.935 ? . .
H(55) C(37) 2.044 ? . .
H(55) H(13) 3.525 ? . 4_545
H(55) H(24) 3.139 ? . .
H(55) H(28) 2.542 ? . .
H(55) H(30) 3.532 ? . .
H(55) H(31) 3.425 ? . 4_545
H(55) H(42) 3.305 ? . 4_545
H(55) H(51) 2.827 ? . .
H(55) H(52) 3.290 ? . .
H(55) H(53) 2.774 ? . .
H(55) H(54) 2.205 ? . .
H(55) H(56) 1.568 ? . .
H(55) H(57) 1.568 ? . .
H(56) C(17) 3.087 ? . 4_544
H(56) C(18) 3.204 ? . 4_544
H(56) C(30) 3.386 ? . 4_545
H(56) C(36) 3.288 ? . .
H(56) C(37) 2.047 ? . .
H(56) H(9) 2.853 ? . 4_544
H(56) H(10) 2.821 ? . 4_544
H(56) H(11) 3.168 ? . 4_544
H(56) H(12) 2.922 ? . 4_544
H(56) H(24) 3.400 ? . .
H(56) H(28) 3.452 ? . .
H(56) H(31) 3.376 ? . 4_545
H(56) H(37) 3.010 ? . 4_545
H(56) H(39) 2.906 ? . 4_545
H(56) H(52) 3.413 ? . .
H(56) H(53) 2.198 ? . .
H(56) H(54) 2.500 ? . .
H(56) H(55) 1.568 ? . .
H(56) H(57) 1.568 ? . .
H(57) C(32) 3.172 ? . 4_545
H(57) C(36) 2.538 ? . .
H(57) C(37) 2.043 ? . .
H(57) H(31) 3.066 ? . 4_545
H(57) H(39) 2.960 ? . 4_545
H(57) H(42) 2.817 ? . 4_545
H(57) H(43) 2.648 ? . 4_545
H(57) H(48) 3.056 ? . 4_545
H(57) H(51) 2.685 ? . .
H(57) H(52) 2.402 ? . .
H(57) H(53) 2.511 ? . .
H(57) H(54) 2.780 ? . .
H(57) H(55) 1.568 ? . .
H(57) H(56) 1.568 ? . .
H(58) S(1) 3.150 ? . 3_556
H(58) N(2) 2.041 ? . .
H(58) C(1) 3.437 ? . 3_556
H(58) C(35) 3.286 ? . .
H(58) C(40) 2.034 ? . .
H(58) C(41) 2.630 ? . .
H(58) C(43) 2.757 ? . .
H(58) C(44) 2.863 ? . .
H(58) C(47) 2.546 ? . .
H(58) C(48) 3.192 ? . .
H(58) H(49) 3.445 ? . .
H(58) H(50) 3.530 ? . .
H(58) H(59) 1.563 ? . .
H(58) H(60) 2.818 ? . .
H(58) H(61) 2.347 ? . .
H(58) H(62) 2.882 ? . .
H(58) H(63) 2.439 ? . .
H(58) H(67) 3.078 ? . .
H(58) H(69) 2.349 ? . .
H(58) H(70) 3.001 ? . .
H(58) H(76) 3.421 ? . .
H(58) H(77) 2.306 ? . .
H(58) H(78) 2.773 ? . .
H(59) S(2) 3.036 ? . .
H(59) N(2) 2.039 ? . .
H(59) C(35) 2.652 ? . .
H(59) C(40) 2.042 ? . .
H(59) C(41) 2.629 ? . .
H(59) C(43) 3.412 ? . .
H(59) C(47) 2.653 ? . .
H(59) C(48) 2.649 ? . .
H(59) H(49) 2.380 ? . .
H(59) H(50) 2.988 ? . .
H(59) H(58) 1.563 ? . .
H(59) H(60) 2.352 ? . .
H(59) H(61) 2.829 ? . .
H(59) H(62) 2.420 ? . .
H(59) H(63) 2.899 ? . .
H(59) H(76) 3.552 ? . .
H(59) H(77) 2.893 ? . .
H(59) H(78) 1.952 ? . .
H(59) H(79) 3.056 ? . .
H(60) S(2) 3.508 ? . .
H(60) N(2) 2.769 ? . .
H(60) C(33) 3.504 ? . .
H(60) C(35) 2.673 ? . .
H(60) C(39) 2.050 ? . .
H(60) C(41) 2.040 ? . .
H(60) C(42) 2.699 ? . .
H(60) C(43) 3.361 ? . .
H(60) H(5) 3.525 ? . 4_545
H(60) H(6) 3.343 ? . 4_545
H(60) H(45) 2.720 ? . .
H(60) H(46) 3.384 ? . .
H(60) H(49) 2.732 ? . .
H(60) H(50) 2.153 ? . .
H(60) H(58) 2.818 ? . .
H(60) H(59) 2.352 ? . .
H(60) H(61) 1.570 ? . .
H(60) H(62) 2.345 ? . .
H(60) H(63) 2.816 ? . .
H(60) H(64) 2.800 ? . .
H(60) H(66) 2.672 ? . .
H(60) H(67) 2.907 ? . .
H(61) N(2) 2.782 ? . .
H(61) C(22) 3.314 ? . 1_455
H(61) C(35) 3.317 ? . .
H(61) C(39) 2.057 ? . .
H(61) C(41) 2.043 ? . .
H(61) C(42) 2.708 ? . .
H(61) C(43) 2.705 ? . .
H(61) C(44) 3.089 ? . .
H(61) H(5) 3.330 ? . 4_545
H(61) H(19) 3.450 ? . 1_455
H(61) H(20) 3.293 ? . 1_455
H(61) H(21) 2.706 ? . 1_455
H(61) H(50) 2.874 ? . .
H(61) H(58) 2.347 ? . .
H(61) H(59) 2.829 ? . .
H(61) H(60) 1.570 ? . .
H(61) H(62) 2.820 ? . .
H(61) H(63) 2.336 ? . .
H(61) H(64) 3.278 ? . .
H(61) H(65) 3.421 ? . .
H(61) H(66) 2.396 ? . .
H(61) H(67) 2.199 ? . .
H(61) H(69) 2.566 ? . .
H(62) S(2) 3.342 ? . .
H(62) C(39) 2.630 ? . .
H(62) C(40) 2.038 ? . .
H(62) C(42) 2.037 ? . .
H(62) C(49) 3.247 ? . 3_556
H(62) H(58) 2.882 ? . .
H(62) H(59) 2.420 ? . .
H(62) H(60) 2.345 ? . .
H(62) H(61) 2.820 ? . .
H(62) H(63) 1.568 ? . .
H(62) H(64) 2.197 ? . .
H(62) H(65) 2.492 ? . .
H(62) H(66) 2.772 ? . .
H(62) H(78) 3.293 ? . 3_556
H(62) H(80) 3.014 ? . 3_556
H(62) H(81) 2.712 ? . 3_556
H(63) Cu(1) 3.582 ? . 3_556
H(63) S(7) 2.936 ? . 3_556
H(63) C(39) 2.646 ? . .
H(63) C(40) 2.036 ? . .
H(63) C(42) 2.032 ? . .
H(63) H(19) 3.506 ? . 1_455
H(63) H(21) 3.125 ? . 1_455
H(63) H(58) 2.439 ? . .
H(63) H(59) 2.899 ? . .
H(63) H(60) 2.816 ? . .
H(63) H(61) 2.336 ? . .
H(63) H(62) 1.568 ? . .
H(63) H(64) 2.764 ? . .
H(63) H(65) 2.196 ? . .
H(63) H(66) 2.487 ? . .
H(63) H(80) 3.161 ? . 3_556
H(64) S(4) 3.541 ? . .
H(64) C(34) 3.470 ? . .
H(64) C(40) 2.916 ? . .
H(64) C(41) 2.033 ? . .
H(64) H(46) 2.651 ? . .
H(64) H(47) 3.507 ? . .
H(64) H(60) 2.800 ? . .
H(64) H(61) 3.278 ? . .
H(64) H(62) 2.197 ? . .
H(64) H(63) 2.764 ? . .
H(64) H(65) 1.568 ? . .
H(64) H(66) 1.568 ? . .
H(64) H(72) 2.725 ? . 4_544
H(64) H(73) 3.447 ? . 4_544
H(64) H(80) 3.531 ? . 3_556
H(64) H(81) 3.321 ? . 3_556
H(65) S(7) 3.529 ? . 3_556
H(65) C(40) 3.287 ? . .
H(65) C(41) 2.047 ? . .
H(65) C(45) 3.493 ? . 4_544
H(65) C(46) 3.321 ? . 4_544
H(65) C(49) 3.528 ? . 3_556
H(65) H(19) 3.255 ? . 1_455
H(65) H(61) 3.421 ? . .
H(65) H(62) 2.492 ? . .
H(65) H(63) 2.196 ? . .
H(65) H(64) 1.568 ? . .
H(65) H(66) 1.568 ? . .
H(65) H(72) 2.805 ? . 4_544
H(65) H(73) 2.555 ? . 4_544
H(65) H(80) 2.820 ? . 3_556
H(65) H(81) 3.345 ? . 3_556
H(66) C(22) 3.362 ? . 1_455
H(66) C(40) 2.527 ? . .
H(66) C(41) 2.030 ? . .
H(66) H(19) 2.831 ? . 1_455
H(66) H(20) 3.452 ? . 1_455
H(66) H(21) 3.284 ? . 1_455
H(66) H(46) 3.519 ? . .
H(66) H(60) 2.672 ? . .
H(66) H(61) 2.396 ? . .
H(66) H(62) 2.772 ? . .
H(66) H(63) 2.487 ? . .
H(66) H(64) 1.568 ? . .
H(66) H(65) 1.568 ? . .
H(66) H(72) 3.586 ? . 4_544
H(66) H(73) 3.424 ? . 4_544
H(67) S(6) 3.203 ? . 4_545
H(67) N(2) 2.127 ? . .
H(67) C(35) 2.597 ? . .
H(67) C(36) 3.324 ? . .
H(67) C(39) 2.756 ? . .
H(67) C(40) 2.726 ? . .
H(67) C(44) 1.890 ? . .
H(67) C(45) 2.560 ? . .
H(67) C(47) 3.246 ? . .
H(67) H(5) 3.212 ? . 4_545
H(67) H(6) 3.452 ? . 4_545
H(67) H(49) 3.454 ? . .
H(67) H(50) 2.309 ? . .
H(67) H(52) 2.977 ? . .
H(67) H(58) 3.078 ? . .
H(67) H(60) 2.907 ? . .
H(67) H(61) 2.199 ? . .
H(67) H(68) 1.560 ? . .
H(67) H(69) 2.179 ? . .
H(67) H(70) 2.686 ? . .
H(67) H(71) 2.376 ? . .
H(67) H(72) 2.849 ? . .
H(67) H(76) 3.392 ? . .
H(67) H(77) 3.475 ? . .
H(68) S(6) 3.277 ? . 4_545
H(68) N(2) 2.132 ? . .
H(68) C(35) 2.656 ? . .
H(68) C(36) 2.745 ? . .
H(68) C(39) 3.383 ? . .
H(68) C(44) 1.890 ? . .
H(68) C(45) 2.539 ? . .
H(68) C(47) 2.612 ? . .
H(68) H(46) 3.344 ? . 4_545
H(68) H(49) 3.576 ? . .
H(68) H(50) 2.833 ? . .
H(68) H(51) 3.251 ? . .
H(68) H(52) 2.099 ? . .
H(68) H(67) 1.560 ? . .
H(68) H(69) 2.686 ? . .
H(68) H(70) 2.190 ? . .
H(68) H(71) 2.821 ? . .
H(68) H(72) 2.357 ? . .
H(68) H(76) 2.327 ? . .
H(68) H(77) 2.918 ? . .
H(69) S(1) 3.168 ? . 3_556
H(69) N(2) 2.788 ? . .
H(69) C(22) 3.535 ? . 1_455
H(69) C(39) 2.786 ? . .
H(69) C(40) 3.111 ? . .
H(69) C(43) 1.903 ? . .
H(69) C(45) 2.027 ? . .
H(69) C(46) 2.672 ? . .
H(69) C(47) 3.305 ? . .
H(69) H(21) 2.679 ? . 1_455
H(69) H(58) 2.349 ? . .
H(69) H(61) 2.566 ? . .
H(69) H(67) 2.179 ? . .
H(69) H(68) 2.686 ? . .
H(69) H(70) 1.566 ? . .
H(69) H(71) 2.316 ? . .
H(69) H(72) 2.802 ? . .
H(69) H(73) 3.268 ? . .
H(69) H(74) 3.361 ? . .
H(69) H(75) 2.382 ? . .
H(69) H(77) 2.893 ? . .
H(70) S(3) 3.099 ? . 3_556
H(70) N(2) 2.777 ? . .
H(70) C(39) 3.392 ? . .
H(70) C(43) 1.903 ? . .
H(70) C(45) 2.019 ? . .
H(70) C(46) 2.672 ? . .
H(70) C(47) 2.661 ? . .
H(70) H(58) 3.001 ? . .
H(70) H(67) 2.686 ? . .
H(70) H(68) 2.190 ? . .
H(70) H(69) 1.566 ? . .
H(70) H(71) 2.790 ? . .
H(70) H(72) 2.319 ? . .
H(70) H(73) 2.801 ? . .
H(70) H(74) 3.571 ? . .
H(70) H(75) 2.653 ? . .
H(70) H(76) 2.720 ? . .
H(70) H(77) 2.161 ? . .
H(71) C(43) 2.601 ? . .
H(71) C(44) 2.011 ? . .
H(71) C(46) 1.949 ? . .
H(71) H(1) 3.391 ? . 2_545
H(71) H(2) 3.153 ? . 2_545
H(71) H(20) 3.248 ? . 1_455
H(71) H(21) 3.317 ? . 1_455
H(71) H(67) 2.376 ? . .
H(71) H(68) 2.821 ? . .
H(71) H(69) 2.316 ? . .
H(71) H(70) 2.790 ? . .
H(71) H(72) 1.562 ? . .
H(71) H(73) 2.681 ? . .
H(71) H(74) 2.078 ? . .
H(71) H(75) 2.440 ? . .
H(71) H(83) 3.453 ? . 2_546
H(72) C(42) 3.175 ? . 4_545
H(72) C(43) 2.603 ? . .
H(72) C(44) 2.019 ? . .
H(72) C(46) 1.962 ? . .
H(72) H(64) 2.725 ? . 4_545
H(72) H(65) 2.805 ? . 4_545
H(72) H(66) 3.586 ? . 4_545
H(72) H(67) 2.849 ? . .
H(72) H(68) 2.357 ? . .
H(72) H(69) 2.802 ? . .
H(72) H(70) 2.319 ? . .
H(72) H(71) 1.562 ? . .
H(72) H(73) 2.101 ? . .
H(72) H(74) 2.413 ? . .
H(72) H(75) 2.716 ? . .
H(72) H(83) 3.418 ? . 2_546
H(73) C(26) 3.398 ? . 1_455
H(73) C(42) 3.290 ? . 4_545
H(73) C(44) 2.894 ? . .
H(73) C(45) 1.953 ? . .
H(73) H(25) 3.551 ? . 1_455
H(73) H(26) 3.450 ? . 1_455
H(73) H(29) 3.183 ? . 1_455
H(73) H(30) 2.898 ? . 1_455
H(73) H(64) 3.447 ? . 4_545
H(73) H(65) 2.555 ? . 4_545
H(73) H(66) 3.424 ? . 4_545
H(73) H(69) 3.268 ? . .
H(73) H(70) 2.801 ? . .
H(73) H(71) 2.681 ? . .
H(73) H(72) 2.101 ? . .
H(73) H(74) 1.568 ? . .
H(73) H(75) 1.568 ? . .
H(74) S(9) 3.385 ? . 2_546
H(74) S(11) 3.238 ? . 2_546
H(74) C(44) 3.223 ? . .
H(74) C(45) 1.958 ? . .
H(74) H(18) 3.252 ? . 1_455
H(74) H(25) 3.328 ? . 1_455
H(74) H(30) 3.438 ? . 1_455
H(74) H(69) 3.361 ? . .
H(74) H(70) 3.571 ? . .
H(74) H(71) 2.078 ? . .
H(74) H(72) 2.413 ? . .
H(74) H(73) 1.568 ? . .
H(74) H(75) 1.568 ? . .
H(74) H(83) 3.262 ? . 2_546
H(75) C(20) 3.526 ? . 1_455
H(75) C(24) 3.524 ? . 1_455
H(75) C(25) 3.534 ? . 1_455
H(75) C(44) 2.505 ? . .
H(75) C(45) 1.971 ? . .
H(75) H(16) 2.684 ? . 1_455
H(75) H(18) 3.352 ? . 1_455
H(75) H(21) 3.290 ? . 1_455
H(75) H(25) 2.810 ? . 1_455
H(75) H(26) 3.049 ? . 1_455
H(75) H(30) 3.323 ? . 1_455
H(75) H(69) 2.382 ? . .
H(75) H(70) 2.653 ? . .
H(75) H(71) 2.440 ? . .
H(75) H(72) 2.716 ? . .
H(75) H(73) 1.568 ? . .
H(75) H(74) 1.568 ? . .
H(76) N(2) 1.977 ? . .
H(76) C(34) 3.315 ? . 4_545
H(76) C(35) 2.710 ? . .
H(76) C(36) 2.696 ? . .
H(76) C(39) 3.269 ? . .
H(76) C(43) 2.520 ? . .
H(76) C(44) 3.130 ? . .
H(76) C(48) 2.063 ? . .
H(76) C(49) 3.020 ? . .
H(76) C(50) 2.930 ? . .
H(76) H(46) 3.369 ? . 4_545
H(76) H(47) 3.164 ? . 4_545
H(76) H(48) 2.879 ? . 4_545
H(76) H(49) 3.159 ? . .
H(76) H(50) 3.517 ? . .
H(76) H(51) 2.449 ? . .
H(76) H(52) 2.564 ? . .
H(76) H(58) 3.421 ? . .
H(76) H(59) 3.552 ? . .
H(76) H(67) 3.392 ? . .
H(76) H(68) 2.327 ? . .
H(76) H(70) 2.720 ? . .
H(76) H(77) 1.570 ? . .
H(76) H(78) 2.812 ? . .
H(76) H(79) 2.276 ? . .
H(76) H(81) 3.437 ? . .
H(76) H(82) 2.877 ? . .
H(76) H(84) 2.507 ? . .
H(77) S(3) 3.141 ? . 3_556
H(77) N(2) 1.980 ? . .
H(77) C(1) 3.341 ? . 3_556
H(77) C(35) 3.309 ? . .
H(77) C(39) 2.569 ? . .
H(77) C(43) 2.603 ? . .
H(77) C(44) 2.696 ? . .
H(77) C(48) 2.054 ? . .
H(77) C(49) 2.848 ? . .
H(77) C(50) 3.182 ? . .
H(77) H(58) 2.306 ? . .
H(77) H(59) 2.893 ? . .
H(77) H(67) 3.475 ? . .
H(77) H(68) 2.918 ? . .
H(77) H(69) 2.893 ? . .
H(77) H(70) 2.161 ? . .
H(77) H(76) 1.570 ? . .
H(77) H(78) 2.411 ? . .
H(77) H(79) 2.805 ? . .
H(77) H(81) 2.811 ? . .
H(77) H(82) 2.918 ? . .
H(77) H(84) 3.232 ? . .
H(78) N(2) 2.519 ? . .
H(78) C(35) 3.069 ? . .
H(78) C(39) 2.524 ? . .
H(78) C(47) 2.037 ? . .
H(78) C(49) 2.117 ? . .
H(78) C(50) 3.193 ? . .
H(78) H(49) 2.667 ? . .
H(78) H(51) 3.574 ? . .
H(78) H(58) 2.773 ? . .
H(78) H(59) 1.952 ? . .
H(78) H(62) 3.293 ? . 3_556
H(78) H(76) 2.812 ? . .
H(78) H(77) 2.411 ? . .
H(78) H(79) 1.559 ? . .
H(78) H(80) 2.432 ? . .
H(78) H(81) 2.384 ? . .
H(78) H(82) 3.581 ? . .
H(78) H(84) 3.281 ? . .
H(79) S(8) 3.066 ? . .
H(79) S(10) 3.539 ? . .
H(79) N(2) 2.684 ? . .
H(79) C(10) 3.415 ? . .
H(79) C(11) 2.954 ? . .
H(79) C(35) 2.714 ? . .
H(79) C(36) 2.912 ? . .
H(79) C(39) 3.417 ? . .
H(79) C(47) 2.031 ? . .
H(79) C(49) 2.123 ? . .
H(79) C(50) 2.667 ? . .
H(79) H(49) 2.381 ? . .
H(79) H(51) 2.303 ? . .
H(79) H(52) 3.483 ? . .
H(79) H(59) 3.056 ? . .
H(79) H(76) 2.276 ? . .
H(79) H(77) 2.805 ? . .
H(79) H(78) 1.559 ? . .
H(79) H(80) 2.377 ? . .
H(79) H(81) 2.889 ? . .
H(79) H(82) 3.270 ? . .
H(79) H(83) 3.355 ? . .
H(79) H(84) 2.323 ? . .
H(80) S(7) 3.314 ? . .
H(80) S(9) 3.466 ? . .
H(80) C(10) 3.077 ? . .
H(80) C(11) 3.577 ? . .
H(80) C(41) 3.359 ? . 3_556
H(80) C(42) 3.378 ? . 3_556
H(80) C(47) 3.517 ? . .
H(80) C(48) 2.152 ? . .
H(80) C(50) 1.882 ? . .
H(80) H(62) 3.014 ? . 3_556
H(80) H(63) 3.161 ? . 3_556
H(80) H(64) 3.531 ? . 3_556
H(80) H(65) 2.820 ? . 3_556
H(80) H(78) 2.432 ? . .
H(80) H(79) 2.377 ? . .
H(80) H(81) 1.570 ? . .
H(80) H(82) 2.629 ? . .
H(80) H(83) 2.005 ? . .
H(80) H(84) 2.367 ? . .
H(81) S(4) 2.977 ? . 3_556
H(81) C(2) 3.497 ? . 3_556
H(81) C(3) 3.403 ? . 3_556
H(81) C(41) 3.418 ? . 3_556
H(81) C(42) 3.543 ? . 3_556
H(81) C(47) 3.008 ? . .
H(81) C(48) 2.147 ? . .
H(81) C(50) 1.888 ? . .
H(81) H(62) 2.712 ? . 3_556
H(81) H(64) 3.321 ? . 3_556
H(81) H(65) 3.345 ? . 3_556
H(81) H(76) 3.437 ? . .
H(81) H(77) 2.811 ? . .
H(81) H(78) 2.384 ? . .
H(81) H(79) 2.889 ? . .
H(81) H(80) 1.570 ? . .
H(81) H(82) 2.023 ? . .
H(81) H(83) 2.343 ? . .
H(81) H(84) 2.650 ? . .
H(82) C(3) 3.297 ? . 3_556
H(82) C(4) 3.329 ? . 3_556
H(82) C(8) 3.290 ? . 1_556
H(82) C(47) 3.053 ? . .
H(82) C(48) 2.814 ? . .
H(82) C(49) 1.868 ? . .
H(82) H(3) 2.521 ? . 1_556
H(82) H(4) 3.279 ? . 1_556
H(82) H(76) 2.877 ? . .
H(82) H(77) 2.918 ? . .
H(82) H(78) 3.581 ? . .
H(82) H(79) 3.270 ? . .
H(82) H(80) 2.629 ? . .
H(82) H(81) 2.023 ? . .
H(82) H(83) 1.568 ? . .
H(82) H(84) 1.568 ? . .
H(83) C(8) 3.497 ? . 1_556
H(83) C(48) 3.201 ? . .
H(83) C(49) 1.862 ? . .
H(83) H(1) 3.545 ? . 1_556
H(83) H(3) 3.075 ? . 1_556
H(83) H(4) 3.258 ? . 1_556
H(83) H(71) 3.453 ? . 2_556
H(83) H(72) 3.418 ? . 2_556
H(83) H(74) 3.262 ? . 2_556
H(83) H(79) 3.355 ? . .
H(83) H(80) 2.005 ? . .
H(83) H(81) 2.343 ? . .
H(83) H(82) 1.568 ? . .
H(83) H(84) 1.568 ? . .
H(84) C(8) 3.587 ? . 1_556
H(84) C(12) 3.508 ? . .
H(84) C(47) 2.867 ? . .
H(84) C(48) 2.362 ? . .
H(84) C(49) 1.884 ? . .
H(84) H(3) 3.137 ? . 1_556
H(84) H(4) 3.133 ? . 1_556
H(84) H(47) 3.228 ? . 4_545
H(84) H(48) 3.243 ? . 4_545
H(84) H(51) 3.352 ? . .
H(84) H(76) 2.507 ? . .
H(84) H(77) 3.232 ? . .
H(84) H(78) 3.281 ? . .
H(84) H(79) 2.323 ? . .
H(84) H(80) 2.367 ? . .
H(84) H(81) 2.650 ? . .
H(84) H(82) 1.568 ? . .
H(84) H(83) 1.568 ? . .

loop_
_geom_torsion_atom_site_label_1
_geom_torsion_atom_site_label_2
_geom_torsion_atom_site_label_3
_geom_torsion_atom_site_label_4
_geom_torsion
_geom_torsion_publ_flag
_geom_torsion_site_symmetry_1
_geom_torsion_site_symmetry_2
_geom_torsion_site_symmetry_3
_geom_torsion_site_symmetry_4
S(1) Cu(1) S(2) C(2) 8.37(11) ? . . . .
S(2) Cu(1) S(1) C(1) -8.70(11) ? . . . .
S(1) Cu(1) S(7) C(10) -166.02(11) ? . . . .
S(7) Cu(1) S(1) C(1) -168.25(11) ? . . . .
S(1) Cu(1) S(8) C(11) 114.17(13) ? . . . .
S(8) Cu(1) S(1) C(1) 84.77(14) ? . . . .
S(2) Cu(1) S(7) C(10) 86.81(14) ? . . . .
S(7) Cu(1) S(2) C(2) 115.82(13) ? . . . .
S(2) Cu(1) S(8) C(11) -151.72(11) ? . . . .
S(8) Cu(1) S(2) C(2) -150.10(11) ? . . . .
S(7) Cu(1) S(8) C(11) 6.88(11) ? . . . .
S(8) Cu(1) S(7) C(10) -6.63(11) ? . . . .
Cu(1) S(1) C(1) S(3) -173.14(15) ? . . . .
Cu(1) S(1) C(1) C(2) 7.9(3) ? . . . .
Cu(1) S(2) C(2) S(4) 169.12(15) ? . . . .
Cu(1) S(2) C(2) C(1) -6.5(3) ? . . . .
C(1) S(3) C(3) S(4) 5.59(19) ? . . . .
C(1) S(3) C(3) C(4) -173.5(2) ? . . . .
C(3) S(3) C(1) S(1) 174.93(19) ? . . . .
C(3) S(3) C(1) C(2) -6.0(2) ? . . . .
C(2) S(4) C(3) S(3) -3.87(19) ? . . . .
C(2) S(4) C(3) C(4) 175.2(2) ? . . . .
C(3) S(4) C(2) S(2) -176.13(19) ? . . . .
C(3) S(4) C(2) C(1) -0.2(2) ? . . . .
C(4) S(5) C(5) C(6) 5.4(2) ? . . . .
C(4) S(5) C(5) C(7) -178.6(3) ? . . . .
C(5) S(5) C(4) S(6) -9.29(19) ? . . . .
C(5) S(5) C(4) C(3) 170.7(2) ? . . . .
C(4) S(6) C(6) C(5) -6.2(3) ? . . . .
C(4) S(6) C(6) C(9) 178.2(3) ? . . . .
C(6) S(6) C(4) S(5) 9.5(2) ? . . . .
C(6) S(6) C(4) C(3) -170.4(2) ? . . . .
Cu(1) S(7) C(10) S(9) -174.34(15) ? . . . .
Cu(1) S(7) C(10) C(11) 5.2(3) ? . . . .
Cu(1) S(8) C(11) S(10) 171.87(16) ? . . . .
Cu(1) S(8) C(11) C(10) -6.1(2) ? . . . .
C(10) S(9) C(12) S(10) 15.77(18) ? . . . .
C(10) S(9) C(12) C(13) -162.6(2) ? . . . .
C(12) S(9) C(10) S(7) 168.56(19) ? . . . .
C(12) S(9) C(10) C(11) -11.0(2) ? . . . .
C(11) S(10) C(12) S(9) -14.92(18) ? . . . .
C(11) S(10) C(12) C(13) 163.4(2) ? . . . .
C(12) S(10) C(11) S(8) -170.29(19) ? . . . .
C(12) S(10) C(11) C(10) 7.8(2) ? . . . .
C(13) S(11) C(14) C(15) 0.8(2) ? . . . .
C(13) S(11) C(14) C(16) 177.6(2) ? . . . .
C(14) S(11) C(13) S(12) -2.11(18) ? . . . .
C(14) S(11) C(13) C(12) 178.5(2) ? . . . .
C(13) S(12) C(15) C(14) -2.0(2) ? . . . .
C(13) S(12) C(15) C(18) -178.1(2) ? . . . .
C(15) S(12) C(13) S(11) 2.43(19) ? . . . .
C(15) S(12) C(13) C(12) -178.1(2) ? . . . .
C(19) N(1) C(23) C(24) -54.7(3) ? . . . .
C(23) N(1) C(19) C(20) -57.7(3) ? . . . .
C(19) N(1) C(27) C(28) 173.5(2) ? . . . .
C(27) N(1) C(19) C(20) 61.6(2) ? . . . .
C(19) N(1) C(31) C(32) -67.2(3) ? . . . .
C(31) N(1) C(19) C(20) -176.6(2) ? . . . .
C(23) N(1) C(27) C(28) -65.8(2) ? . . . .
C(27) N(1) C(23) C(24) -173.7(2) ? . . . .
C(23) N(1) C(31) C(32) 172.2(2) ? . . . .
C(31) N(1) C(23) C(24) 64.4(3) ? . . . .
C(27) N(1) C(31) C(32) 52.4(3) ? . . . .
C(31) N(1) C(27) C(28) 53.8(3) ? . . . .
C(35) N(2) C(39) C(40) 58.5(4) ? . . . .
C(39) N(2) C(35) C(36) 172.7(2) ? . . . .
C(35) N(2) C(43) C(44) -176.2(3) ? . . . .
C(43) N(2) C(35) C(36) -69.6(3) ? . . . .
C(35) N(2) C(47) C(48) 59.1(4) ? . . . .
C(47) N(2) C(35) C(36) 46.3(4) ? . . . .
C(39) N(2) C(43) C(44) -58.7(4) ? . . . .
C(43) N(2) C(39) C(40) -56.9(4) ? . . . .
C(39) N(2) C(47) C(48) -66.5(4) ? . . . .
C(47) N(2) C(39) C(40) -171.8(3) ? . . . .
C(43) N(2) C(47) C(48) 175.7(3) ? . . . .
C(47) N(2) C(43) C(44) 60.1(4) ? . . . .
S(1) C(1) C(2) S(2) -1.1(4) ? . . . .
S(1) C(1) C(2) S(4) -176.67(17) ? . . . .
S(3) C(1) C(2) S(2) 179.93(11) ? . . . .
S(3) C(1) C(2) S(4) 4.4(3) ? . . . .
S(3) C(3) C(4) S(5) -1.6(4) ? . . . .
S(3) C(3) C(4) S(6) 178.30(17) ? . . . .
S(4) C(3) C(4) S(5) 179.32(17) ? . . . .
S(4) C(3) C(4) S(6) -0.7(4) ? . . . .
S(5) C(5) C(6) S(6) 0.6(3) ? . . . .
S(5) C(5) C(6) C(9) 176.8(2) ? . . . .
S(5) C(5) C(7) C(8) 176.3(2) ? . . . .
C(6) C(5) C(7) C(8) -7.5(3) ? . . . .
C(7) C(5) C(6) S(6) -176.0(2) ? . . . .
C(7) C(5) C(6) C(9) 0.2(3) ? . . . .
S(6) C(6) C(9) C(8) -176.8(2) ? . . . .
C(5) C(6) C(9) C(8) 7.3(4) ? . . . .
C(5) C(7) C(8) C(9) 11.9(3) ? . . . .
C(7) C(8) C(9) C(6) -11.8(3) ? . . . .
S(7) C(10) C(11) S(8) 0.7(4) ? . . . .
S(7) C(10) C(11) S(10) -177.34(18) ? . . . .
S(9) C(10) C(11) S(8) -179.79(17) ? . . . .
S(9) C(10) C(11) S(10) 2.2(3) ? . . . .
S(9) C(12) C(13) S(11) -1.7(3) ? . . . .
S(9) C(12) C(13) S(12) 178.90(16) ? . . . .
S(10) C(12) C(13) S(11) -179.89(16) ? . . . .
S(10) C(12) C(13) S(12) 0.7(3) ? . . . .
S(11) C(14) C(15) S(12) 0.8(3) ? . . . .
S(11) C(14) C(15) C(18) 177.5(2) ? . . . .
S(11) C(14) C(16) C(17) 176.6(2) ? . . . .
C(15) C(14) C(16) C(17) -6.5(3) ? . . . .
C(16) C(14) C(15) S(12) -176.5(2) ? . . . .
C(16) C(14) C(15) C(18) 0.2(3) ? . . . .
S(12) C(15) C(18) C(17) -177.5(2) ? . . . .
C(14) C(15) C(18) C(17) 6.2(3) ? . . . .
C(14) C(16) C(17) C(18) 10.0(3) ? . . . .
C(16) C(17) C(18) C(15) -9.9(3) ? . . . .
N(1) C(19) C(20) C(21) 179.3(2) ? . . . .
C(19) C(20) C(21) C(22) 176.5(2) ? . . . .
N(1) C(23) C(24) C(25) -179.6(2) ? . . . .
C(23) C(24) C(25) C(26) -178.9(3) ? . . . .
N(1) C(27) C(28) C(29) 174.2(2) ? . . . .
C(27) C(28) C(29) C(30) 60.4(3) ? . . . .
N(1) C(31) C(32) C(33) 170.7(2) ? . . . .
C(31) C(32) C(33) C(34) -179.1(2) ? . . . .
N(2) C(35) C(36) C(37) 168.0(2) ? . . . .
C(35) C(36) C(37) C(38) -179.4(2) ? . . . .
N(2) C(39) C(40) C(41) -179.4(3) ? . . . .
C(39) C(40) C(41) C(42) 179.1(3) ? . . . .
N(2) C(43) C(44) C(45) -178.8(3) ? . . . .
C(43) C(44) C(45) C(46) -179.6(4) ? . . . .
N(2) C(47) C(48) C(49) 167.4(4) ? . . . .
C(47) C(48) C(49) C(50) 53.4(7) ? . . . .
